data_4130064
loop_
_publ_author_name
'Sanada, Kazuma'
'Ube, Hitoshi'
'Shionoya, Mitsuhiko'

_publ_section_title
;
 Rotational Control of a Dirhodium-Centered Supramolecular Four-Gear
 System by Ligand Exchange.
;
_journal_issue 9
_journal_name_full 'Journal of the American Chemical Society'
_journal_page_first 2945
_journal_page_last 2948
_journal_paper_doi 10.1021/jacs.5b13515
_journal_volume 138
_journal_year 2016
_chemical_formula_moiety 'C116 H120 O10 Rh2'
_chemical_formula_sum 'C116 H120 O10 Rh2'
_chemical_formula_weight 1880.03
_space_group_IT_number 88
_space_group_name_Hall '-I 4ad'
_space_group_name_H-M_alt 'I 41/a :2'
_symmetry_cell_setting tetragonal
_symmetry_Int_Tables_number 88
_symmetry_space_group_name_Hall '-I 4ad'
_symmetry_space_group_name_H-M 'I 41/a :2'
_atom_sites_solution_hydrogens geom
_atom_sites_solution_primary direct
_atom_sites_solution_secondary difmap
_cell_angle_alpha 90.0000
_cell_angle_beta 90.0000
_cell_angle_gamma 90.0000
_cell_formula_units_Z 8
_cell_length_a 20.7033(6)
_cell_length_b 20.7033(6)
_cell_length_c 43.9483(13)
_cell_measurement_reflns_used 49811
_cell_measurement_temperature 93
_cell_measurement_theta_max 27.48
_cell_measurement_theta_min 3.11
_cell_volume 18837.4(10)
_computing_cell_refinement 'RAPID AUTO'
_computing_data_collection 'RAPID AUTO (Rigaku, ????)'
_computing_data_reduction 'RAPID AUTO'
_computing_molecular_graphics 'CrystalStructure 4.0'
_computing_publication_material 'CrystalStructure 4.0 (Rigaku, 2010)'
_computing_structure_refinement 'SHELXL97 (Sheldrick, 2008)'
_computing_structure_solution 'DIRDIF99-PATTY (Gould, et al., 1999)'
_diffrn_ambient_temperature 93
_diffrn_detector_area_resol_mean 10.000
_diffrn_measured_fraction_theta_full 0.998
_diffrn_measured_fraction_theta_max 0.998
_diffrn_measurement_device_type 'Rigaku R-AXIS RAPID'
_diffrn_measurement_method \w
_diffrn_radiation_type 'Mo K\a'
_diffrn_radiation_wavelength 0.71075
_diffrn_reflns_av_R_equivalents 0.0807
_diffrn_reflns_limit_h_max 26
_diffrn_reflns_limit_h_min -26
_diffrn_reflns_limit_k_max 26
_diffrn_reflns_limit_k_min -26
_diffrn_reflns_limit_l_max 57
_diffrn_reflns_limit_l_min -56
_diffrn_reflns_number 88138
_diffrn_reflns_theta_full 27.49
_diffrn_reflns_theta_max 27.48
_diffrn_standards_number 0
_exptl_absorpt_coefficient_mu 0.412
_exptl_absorpt_correction_type none
_exptl_crystal_colour green
_exptl_crystal_density_diffrn 1.326
_exptl_crystal_density_method 'not measured'
_exptl_crystal_description block
_exptl_crystal_F_000 7888.00
_exptl_crystal_size_max 0.200
_exptl_crystal_size_mid 0.200
_exptl_crystal_size_min 0.150
_refine_diff_density_max 0.780
_refine_diff_density_min -1.040
_refine_ls_extinction_method none
_refine_ls_goodness_of_fit_ref 1.071
_refine_ls_hydrogen_treatment constr
_refine_ls_number_parameters 605
_refine_ls_number_reflns 10783
_refine_ls_number_restraints 0
_refine_ls_R_factor_gt 0.0508
_refine_ls_shift/su_max 0.006
_refine_ls_structure_factor_coef Fsqd
_refine_ls_weighting_details 'w = 1/[\s^2^(Fo^2^)+(0.0675P)^2^+21.7698P] where P=(Fo^2^+2Fc^2^)/3'
_refine_ls_weighting_scheme calc
_refine_ls_wR_factor_ref 0.1465
_reflns_number_gt 7559
_reflns_number_total 10783
_reflns_threshold_expression F^2^>2.0\s(F^2^)
_cod_data_source_file ja5b13515_si_002.cif
_cod_data_source_block 130911
_cod_original_cell_volume 18837.3(9)
_cod_original_sg_symbol_H-M 'I 41/a'
_cod_database_code 4130064

loop_
_symmetry_equiv_pos_site_id
_symmetry_equiv_pos_as_xyz
1 +X,+Y,+Z
2 3/4-Y,1/4+X,1/4+Z
3 1/2-X,-Y,1/2+Z
4 3/4+Y,3/4-X,3/4+Z
5 -X,-Y,-Z
6 3/4+Y,1/4-X,1/4-Z
7 1/2+X,+Y,1/2-Z
8 3/4-Y,3/4+X,3/4-Z
9 1/2+X,1/2+Y,1/2+Z
10 1/4-Y,3/4+X,3/4+Z
11 -X,1/2-Y,+Z
12 1/4+Y,1/4-X,1/4+Z
13 1/2-X,1/2-Y,1/2-Z
14 1/4+Y,3/4-X,3/4-Z
15 +X,1/2+Y,-Z
16 1/4-Y,1/4+X,1/4-Z

loop_
_atom_site_label
_atom_site_type_symbol
_atom_site_fract_x
_atom_site_fract_y
_atom_site_fract_z
_atom_site_U_iso_or_equiv
_atom_site_adp_type
_atom_site_occupancy
_atom_site_symmetry_multiplicity
_atom_site_calc_flag
_atom_site_refinement_flags
Rh1 Rh 0.44325(2) 0.25790(2) 0.18029(2) 0.03944(10) Uani 1.0 16 d .
O1 O 0.45584(10) 0.31966(10) 0.21616(5) 0.0430(5) Uani 1.0 16 d .
O2 O 0.45776(10) 0.33450(10) 0.15182(5) 0.0424(5) Uani 1.0 16 d .
O3 O 0.43873(10) 0.19666(10) 0.14441(5) 0.0436(5) Uani 1.0 16 d .
O4 O 0.43646(10) 0.18010(10) 0.20863(5) 0.0415(5) Uani 1.0 16 d .
O5 O 0.33240(11) 0.27104(14) 0.18250(6) 0.0620(7) Uani 1.0 16 d .
C1 C 0.51275(15) 0.34057(15) 0.22142(7) 0.0410(7) Uani 1.0 16 d .
C2 C 0.52210(15) 0.39101(16) 0.24627(8) 0.0429(8) Uani 1.0 16 d .
C3 C 0.46040(16) 0.42551(16) 0.25864(8) 0.0463(8) Uani 1.0 16 d .
C4 C 0.39694(16) 0.42343(16) 0.24800(8) 0.0473(8) Uani 1.0 16 d .
C5 C 0.34800(17) 0.46065(18) 0.26163(9) 0.0537(9) Uani 1.0 16 d .
C6 C 0.28011(18) 0.4571(2) 0.24905(11) 0.0670(11) Uani 1.0 16 d .
C7 C 0.3120(2) 0.5427(2) 0.30074(11) 0.0744(13) Uani 1.0 16 d .
C8 C 0.36290(18) 0.50048(17) 0.28639(9) 0.0570(10) Uani 1.0 16 d .
C9 C 0.42657(19) 0.50345(17) 0.29661(8) 0.0548(9) Uani 1.0 16 d .
C10 C 0.47511(17) 0.46730(17) 0.28299(8) 0.0500(9) Uani 1.0 16 d .
C11 C 0.54653(18) 0.47014(17) 0.29122(8) 0.0523(9) Uani 1.0 16 d .
C12 C 0.56535(17) 0.40096(17) 0.29812(8) 0.0502(9) Uani 1.0 16 d .
C13 C 0.58886(18) 0.37831(19) 0.32553(8) 0.0550(9) Uani 1.0 16 d .
C14 C 0.60090(17) 0.31238(19) 0.33008(8) 0.0529(9) Uani 1.0 16 d .
C15 C 0.6227(2) 0.2885(2) 0.36065(9) 0.0638(11) Uani 1.0 16 d .
C16 C 0.59963(18) 0.19770(18) 0.30970(8) 0.0542(9) Uani 1.0 16 d .
C17 C 0.59042(16) 0.26938(17) 0.30574(8) 0.0490(8) Uani 1.0 16 d .
C18 C 0.56717(15) 0.29337(17) 0.27802(8) 0.0466(8) Uani 1.0 16 d .
C19 C 0.55353(16) 0.35820(17) 0.27423(8) 0.0457(8) Uani 1.0 16 d .
C20 C 0.56600(15) 0.44840(16) 0.23712(8) 0.0443(8) Uani 1.0 16 d .
C21 C 0.58616(15) 0.46593(16) 0.20835(8) 0.0438(8) Uani 1.0 16 d .
C22 C 0.61699(16) 0.52528(17) 0.20291(9) 0.0495(9) Uani 1.0 16 d .
C23 C 0.63135(18) 0.54625(18) 0.17083(9) 0.0558(9) Uani 1.0 16 d .
C24 C 0.66078(19) 0.63192(18) 0.22327(10) 0.0633(11) Uani 1.0 16 d .
C25 C 0.63106(16) 0.56596(17) 0.22763(9) 0.0511(9) Uani 1.0 16 d .
C26 C 0.61327(16) 0.54674(17) 0.25681(9) 0.0500(9) Uani 1.0 16 d .
C27 C 0.57942(17) 0.48955(17) 0.26181(8) 0.0484(8) Uani 1.0 16 d .
C28 C 0.48667(16) 0.15977(16) 0.13953(7) 0.0422(7) Uani 1.0 16 d .
C29 C 0.47878(15) 0.10643(15) 0.11617(7) 0.0426(8) Uani 1.0 16 d .
C30 C 0.40794(16) 0.08611(16) 0.10896(8) 0.0444(8) Uani 1.0 16 d .
C31 C 0.35212(16) 0.10196(16) 0.12469(8) 0.0469(8) Uani 1.0 16 d .
C32 C 0.29295(17) 0.07251(18) 0.11782(9) 0.0542(9) Uani 1.0 16 d .
C33 C 0.23554(18) 0.0884(2) 0.13796(10) 0.0650(11) Uani 1.0 16 d .
C34 C 0.2269(2) -0.0066(3) 0.08668(12) 0.0779(13) Uani 1.0 16 d .
C35 C 0.28912(18) 0.02806(19) 0.09421(10) 0.0589(10) Uani 1.0 16 d .
C36 C 0.34566(19) 0.01195(19) 0.07816(9) 0.0593(10) Uani 1.0 16 d .
C37 C 0.40433(17) 0.03955(17) 0.08587(8) 0.0487(8) Uani 1.0 16 d .
C38 C 0.47004(17) 0.01918(17) 0.07333(8) 0.0509(9) Uani 1.0 16 d .
C39 C 0.50403(17) 0.07994(18) 0.06289(8) 0.0503(9) Uani 1.0 16 d .
C40 C 0.52843(18) 0.0918(2) 0.03418(8) 0.0568(10) Uani 1.0 16 d .
C41 C 0.55926(18) 0.1501(3) 0.02778(8) 0.0608(10) Uani 1.0 16 d .
C42 C 0.5851(3) 0.1627(3) -0.00358(9) 0.0790(14) Uani 1.0 16 d .
C43 C 0.59885(19) 0.2609(2) 0.04481(10) 0.0672(12) Uani 1.0 16 d .
C44 C 0.56675(17) 0.19622(19) 0.05078(9) 0.0564(10) Uani 1.0 16 d .
C45 C 0.54233(16) 0.18382(17) 0.07986(8) 0.0483(8) Uani 1.0 16 d .
C46 C 0.50981(16) 0.12664(17) 0.08577(8) 0.0458(8) Uani 1.0 16 d .
C47 C 0.51106(15) 0.04166(16) 0.12469(8) 0.0432(8) Uani 1.0 16 d .
C48 C 0.53704(15) 0.02431(16) 0.15227(8) 0.0453(8) Uani 1.0 16 d .
C49 C 0.55765(17) -0.03909(17) 0.15752(9) 0.0524(9) Uani 1.0 16 d .
C50 C 0.5787(2) -0.0579(2) 0.18897(10) 0.0677(11) Uani 1.0 16 d .
C51 C 0.5781(2) -0.1530(2) 0.13912(11) 0.0735(12) Uani 1.0 16 d .
C52 C 0.55536(18) -0.08395(17) 0.13426(10) 0.0579(10) Uani 1.0 16 d .
C53 C 0.52985(17) -0.06622(17) 0.10609(9) 0.0544(9) Uani 1.0 16 d .
C54 C 0.50647(16) -0.00456(17) 0.10127(8) 0.0487(8) Uani 1.0 16 d .
C55 C 0.2836(3) 0.1921(3) 0.21513(14) 0.1026(18) Uani 1.0 16 d .
C56 C 0.3055(3) 0.2593(3) 0.21214(14) 0.0962(17) Uani 1.0 16 d .
C57A C 0.3069(4) 0.3199(4) 0.16460(18) 0.0603(18) Uani 0.6292 16 d .
C57B C 0.2846(7) 0.2843(8) 0.1629(3) 0.067(4) Uani 0.3708 16 d .
C58A C 0.3100(2) 0.3058(3) 0.13185(11) 0.0565(19) Uani 0.6292 16 d .
C58B C 0.3100(2) 0.3058(3) 0.13185(11) 0.121(3) Uani 0.3708 16 d .
H4 H 0.3866 0.3964 0.2312 0.0568 Uiso 1.0 16 calc R
H6A H 0.2499 0.4467 0.2655 0.0804 Uiso 1.0 16 calc R
H6B H 0.2780 0.4235 0.2334 0.0804 Uiso 1.0 16 calc R
H6C H 0.2684 0.4989 0.2401 0.0804 Uiso 1.0 16 calc R
H7A H 0.3298 0.5635 0.3189 0.0893 Uiso 1.0 16 calc R
H7B H 0.2747 0.5162 0.3065 0.0893 Uiso 1.0 16 calc R
H7C H 0.2984 0.5758 0.2862 0.0893 Uiso 1.0 16 calc R
H9 H 0.4370 0.5308 0.3133 0.0658 Uiso 1.0 16 calc R
H11 H 0.5559 0.5004 0.3084 0.0628 Uiso 1.0 16 calc R
H13 H 0.5970 0.4079 0.3416 0.0660 Uiso 1.0 16 calc R
H15A H 0.6299 0.3254 0.3742 0.0765 Uiso 1.0 16 calc R
H15B H 0.6631 0.2642 0.3584 0.0765 Uiso 1.0 16 calc R
H15C H 0.5895 0.2603 0.3693 0.0765 Uiso 1.0 16 calc R
H16A H 0.6382 0.1897 0.3221 0.0651 Uiso 1.0 16 calc R
H16B H 0.6050 0.1774 0.2897 0.0651 Uiso 1.0 16 calc R
H16C H 0.5617 0.1794 0.3199 0.0651 Uiso 1.0 16 calc R
H18 H 0.5607 0.2645 0.2615 0.0560 Uiso 1.0 16 calc R
H21 H 0.5790 0.4372 0.1918 0.0526 Uiso 1.0 16 calc R
H23A H 0.6210 0.5110 0.1568 0.0669 Uiso 1.0 16 calc R
H23B H 0.6773 0.5572 0.1690 0.0669 Uiso 1.0 16 calc R
H23C H 0.6052 0.5842 0.1658 0.0669 Uiso 1.0 16 calc R
H24A H 0.6966 0.6289 0.2087 0.0759 Uiso 1.0 16 calc R
H24B H 0.6771 0.6479 0.2428 0.0759 Uiso 1.0 16 calc R
H24C H 0.6280 0.6618 0.2154 0.0759 Uiso 1.0 16 calc R
H26 H 0.6245 0.5732 0.2737 0.0600 Uiso 1.0 16 calc R
H31 H 0.3540 0.1334 0.1404 0.0562 Uiso 1.0 16 calc R
H33A H 0.1966 0.0682 0.1296 0.0780 Uiso 1.0 16 calc R
H33B H 0.2296 0.1353 0.1388 0.0780 Uiso 1.0 16 calc R
H33C H 0.2434 0.0719 0.1585 0.0780 Uiso 1.0 16 calc R
H34A H 0.2344 -0.0369 0.0699 0.0935 Uiso 1.0 16 calc R
H34B H 0.1941 0.0250 0.0806 0.0935 Uiso 1.0 16 calc R
H34C H 0.2118 -0.0303 0.1046 0.0935 Uiso 1.0 16 calc R
H36 H 0.3436 -0.0182 0.0619 0.0712 Uiso 1.0 16 calc R
H38 H 0.4667 -0.0143 0.0570 0.0610 Uiso 1.0 16 calc R
H40 H 0.5242 0.0600 0.0187 0.0682 Uiso 1.0 16 calc R
H42A H 0.5648 0.2016 -0.0119 0.0948 Uiso 1.0 16 calc R
H42B H 0.5754 0.1257 -0.0168 0.0948 Uiso 1.0 16 calc R
H42C H 0.6320 0.1689 -0.0026 0.0948 Uiso 1.0 16 calc R
H43A H 0.5705 0.2876 0.0321 0.0806 Uiso 1.0 16 calc R
H43B H 0.6400 0.2540 0.0343 0.0806 Uiso 1.0 16 calc R
H43C H 0.6067 0.2829 0.0642 0.0806 Uiso 1.0 16 calc R
H45 H 0.5481 0.2147 0.0956 0.0579 Uiso 1.0 16 calc R
H48 H 0.5411 0.0557 0.1679 0.0543 Uiso 1.0 16 calc R
H50A H 0.6186 -0.0832 0.1877 0.0812 Uiso 1.0 16 calc R
H50B H 0.5448 -0.0838 0.1986 0.0812 Uiso 1.0 16 calc R
H50C H 0.5865 -0.0188 0.2011 0.0812 Uiso 1.0 16 calc R
H51A H 0.6244 -0.1531 0.1437 0.0882 Uiso 1.0 16 calc R
H51B H 0.5702 -0.1783 0.1206 0.0882 Uiso 1.0 16 calc R
H51C H 0.5544 -0.1722 0.1562 0.0882 Uiso 1.0 16 calc R
H53 H 0.5285 -0.0969 0.0900 0.0652 Uiso 1.0 16 calc R
H55A H 0.2488 0.1838 0.2005 0.1231 Uiso 1.0 16 calc R
H55B H 0.2675 0.1848 0.2358 0.1231 Uiso 1.0 16 calc R
H55C H 0.3197 0.1628 0.2111 0.1231 Uiso 1.0 16 calc R
H56A H 0.2685 0.2888 0.2155 0.1155 Uiso 1.0 16 calc R
H56B H 0.3385 0.2685 0.2279 0.1155 Uiso 1.0 16 calc R
H57A H 0.3308 0.3604 0.1687 0.0723 Uiso 0.6292 16 calc R
H57B H 0.2613 0.3270 0.1704 0.0723 Uiso 0.6292 16 calc R
H57C H 0.2570 0.3189 0.1714 0.0799 Uiso 0.3708 16 calc R
H57D H 0.2574 0.2454 0.1602 0.0799 Uiso 0.3708 16 calc R
H58A H 0.2855 0.2663 0.1275 0.0678 Uiso 0.6292 16 calc R
H58B H 0.3551 0.2997 0.1258 0.0678 Uiso 0.6292 16 calc R
H58C H 0.2914 0.3419 0.1204 0.0678 Uiso 0.6292 16 calc R
H58D H 0.3539 0.2892 0.1290 0.1455 Uiso 0.3708 16 calc R
H58E H 0.3106 0.3531 0.1309 0.1455 Uiso 0.3708 16 calc R
H58F H 0.2818 0.2889 0.1158 0.1455 Uiso 0.3708 16 calc R

loop_
_atom_site_aniso_label
_atom_site_aniso_U_11
_atom_site_aniso_U_22
_atom_site_aniso_U_33
_atom_site_aniso_U_12
_atom_site_aniso_U_13
_atom_site_aniso_U_23
Rh1 0.03789(15) 0.04090(16) 0.03954(16) -0.00055(10) -0.00051(10) 0.00056(10)
O1 0.0392(12) 0.0471(13) 0.0426(13) -0.0006(10) 0.0017(10) -0.0012(10)
O2 0.0417(12) 0.0413(12) 0.0441(13) -0.0001(9) 0.0003(10) 0.0024(10)
O3 0.0415(12) 0.0431(13) 0.0460(13) 0.0013(10) -0.0041(10) 0.0014(10)
O4 0.0384(12) 0.0425(12) 0.0434(13) 0.0003(9) -0.0043(10) 0.0055(10)
O5 0.0382(14) 0.0826(19) 0.0653(17) 0.0037(12) 0.0036(12) 0.0181(15)
C1 0.0447(19) 0.0435(18) 0.0348(17) 0.0002(14) -0.0008(14) 0.0034(14)
C2 0.0383(17) 0.0478(19) 0.0427(18) 0.0002(14) 0.0018(14) -0.0055(15)
C3 0.0477(19) 0.0458(19) 0.0454(19) 0.0015(15) 0.0069(15) -0.0001(15)
C4 0.0452(19) 0.0450(19) 0.052(2) 0.0004(14) 0.0056(16) 0.0041(16)
C5 0.049(2) 0.050(2) 0.062(3) 0.0050(16) 0.0091(18) 0.0068(18)
C6 0.050(3) 0.063(3) 0.087(3) 0.0090(18) 0.007(2) 0.006(3)
C7 0.070(3) 0.066(3) 0.088(4) 0.007(2) 0.028(3) -0.002(3)
C8 0.057(3) 0.050(2) 0.065(3) 0.0086(17) 0.0213(19) 0.0055(18)
C9 0.069(3) 0.049(2) 0.047(2) 0.0011(17) 0.0142(18) -0.0055(16)
C10 0.052(2) 0.052(2) 0.046(2) 0.0018(16) 0.0078(16) -0.0014(16)
C11 0.059(3) 0.053(2) 0.045(2) -0.0031(17) -0.0023(17) -0.0123(16)
C12 0.050(2) 0.056(2) 0.044(2) -0.0017(16) -0.0005(16) -0.0042(16)
C13 0.056(3) 0.065(3) 0.044(2) -0.0035(18) -0.0043(17) -0.0121(17)
C14 0.050(2) 0.066(3) 0.0427(19) -0.0038(17) -0.0047(16) -0.0027(17)
C15 0.071(3) 0.069(3) 0.052(3) -0.006(2) -0.012(2) -0.004(2)
C16 0.051(2) 0.063(3) 0.049(2) 0.0044(17) -0.0070(17) 0.0011(18)
C17 0.0445(19) 0.059(3) 0.044(2) -0.0002(16) 0.0003(16) -0.0010(16)
C18 0.0420(18) 0.053(2) 0.045(2) -0.0011(15) 0.0009(15) -0.0053(16)
C19 0.0421(18) 0.055(2) 0.0402(18) -0.0024(15) -0.0014(15) -0.0055(15)
C20 0.0423(18) 0.0459(19) 0.0447(19) 0.0051(14) -0.0003(15) -0.0049(15)
C21 0.0375(17) 0.0443(18) 0.050(2) 0.0023(13) -0.0006(15) -0.0087(15)
C22 0.0375(18) 0.050(2) 0.061(3) 0.0017(14) 0.0056(16) -0.0019(17)
C23 0.054(3) 0.052(2) 0.062(3) -0.0083(16) 0.0098(18) -0.0044(18)
C24 0.058(3) 0.056(3) 0.076(3) -0.0133(18) 0.011(2) -0.014(2)
C25 0.0427(19) 0.049(2) 0.062(3) -0.0012(15) 0.0050(17) -0.0102(17)
C26 0.0437(19) 0.048(2) 0.059(3) 0.0003(15) -0.0033(17) -0.0127(17)
C27 0.050(2) 0.050(2) 0.045(2) 0.0036(15) -0.0015(16) -0.0088(16)
C28 0.0444(19) 0.0439(18) 0.0384(18) -0.0024(14) 0.0007(14) 0.0041(14)
C29 0.0433(18) 0.0433(18) 0.0413(18) -0.0009(14) -0.0007(14) 0.0012(14)
C30 0.0441(18) 0.0433(18) 0.0458(19) -0.0019(14) -0.0012(15) 0.0033(15)
C31 0.0446(19) 0.0480(19) 0.048(2) -0.0008(15) -0.0019(16) 0.0047(16)
C32 0.048(2) 0.053(2) 0.062(3) -0.0039(16) -0.0049(18) 0.0065(18)
C33 0.047(3) 0.074(3) 0.074(3) -0.0025(18) -0.000(2) 0.013(3)
C34 0.055(3) 0.078(3) 0.101(4) -0.012(2) -0.010(3) -0.012(3)
C35 0.046(2) 0.060(3) 0.071(3) -0.0063(17) -0.0105(19) 0.005(2)
C36 0.059(3) 0.058(3) 0.060(3) -0.0022(18) -0.0136(19) -0.0074(19)
C37 0.051(2) 0.050(2) 0.046(2) 0.0006(15) -0.0044(16) -0.0031(16)
C38 0.052(2) 0.053(2) 0.047(2) -0.0016(16) 0.0000(16) -0.0135(17)
C39 0.047(2) 0.060(3) 0.044(2) 0.0048(16) -0.0019(16) -0.0027(17)
C40 0.054(3) 0.074(3) 0.043(2) 0.0060(19) 0.0022(17) -0.0069(18)
C41 0.052(3) 0.088(3) 0.042(2) 0.008(2) 0.0023(17) 0.006(2)
C42 0.066(3) 0.123(4) 0.048(3) 0.001(3) 0.010(2) 0.006(3)
C43 0.054(3) 0.076(3) 0.071(3) -0.000(2) 0.010(2) 0.029(3)
C44 0.048(2) 0.069(3) 0.052(3) 0.0056(17) 0.0061(17) 0.0137(19)
C45 0.0465(19) 0.050(2) 0.049(2) -0.0011(15) -0.0019(16) 0.0014(16)
C46 0.0427(18) 0.053(2) 0.0422(19) 0.0022(15) 0.0013(15) -0.0000(16)
C47 0.0396(17) 0.0446(18) 0.0455(19) -0.0007(14) 0.0022(14) 0.0002(15)
C48 0.0443(18) 0.0440(18) 0.047(2) 0.0001(14) 0.0027(15) 0.0020(15)
C49 0.049(2) 0.049(2) 0.059(3) 0.0023(15) -0.0020(17) 0.0045(18)
C50 0.070(3) 0.059(3) 0.074(3) 0.008(2) -0.006(3) 0.015(3)
C51 0.070(3) 0.058(3) 0.092(4) 0.014(2) -0.009(3) 0.003(3)
C52 0.053(3) 0.046(2) 0.075(3) 0.0047(16) 0.004(2) 0.0025(19)
C53 0.051(2) 0.048(2) 0.065(3) 0.0011(16) 0.0022(18) -0.0083(18)
C54 0.0453(19) 0.049(2) 0.052(2) -0.0005(15) -0.0009(16) -0.0069(16)
C55 0.072(4) 0.116(5) 0.120(5) -0.029(3) 0.005(3) 0.025(4)
C56 0.073(4) 0.101(4) 0.114(5) 0.012(3) 0.028(3) 0.023(4)
C57A 0.043(4) 0.064(5) 0.074(5) 0.013(3) -0.005(4) 0.009(4)
C57B 0.057(8) 0.081(10) 0.062(8) 0.005(7) 0.003(6) 0.008(8)
C58A 0.036(3) 0.058(4) 0.075(5) -0.000(4) 0.006(5) -0.008(6)
C58B 0.132(6) 0.176(6) 0.055(3) 0.02(2) -0.028(16) 0.033(16)

loop_
_atom_type_symbol
_atom_type_description
_atom_type_scat_dispersion_real
_atom_type_scat_dispersion_imag
_atom_type_scat_source
C C 0.0033 0.0016
;
International Tables for Crystallography
(1992, Vol. C, Tables 4.2.6.8 and 6.1.1.4)
;
H H 0.0000 0.0000
;
International Tables for Crystallography
(1992, Vol. C, Table 6.1.1.4)
;
O O 0.0106 0.0060
;
International Tables for Crystallography
(1992, Vol. C, Tables 4.2.6.8 and 6.1.1.4)
;
Rh Rh -1.1178 0.9187
;
International Tables for Crystallography
(1992, Vol. C, Tables 4.2.6.8 and 6.1.1.4)
;

loop_
_geom_angle_atom_site_label_1
_geom_angle_atom_site_label_2
_geom_angle_atom_site_label_3
_geom_angle
_geom_angle_publ_flag
_geom_angle_site_symmetry_1
_geom_angle_site_symmetry_3
Rh1 Rh1 O1 87.71(7) yes 11_655 .
Rh1 Rh1 O2 87.79(7) yes 11_655 .
Rh1 Rh1 O3 87.68(7) yes 11_655 .
Rh1 Rh1 O4 87.67(7) yes 11_655 .
Rh1 Rh1 O5 177.33(8) yes 11_655 .
O1 Rh1 O2 88.17(9) yes . .
O1 Rh1 O3 175.32(9) yes . .
O1 Rh1 O4 91.82(10) yes . .
O1 Rh1 O5 91.18(10) yes . .
O2 Rh1 O3 90.91(10) yes . .
O2 Rh1 O4 175.46(9) yes . .
O2 Rh1 O5 94.61(10) yes . .
O3 Rh1 O4 88.73(9) yes . .
O3 Rh1 O5 93.47(10) yes . .
O4 Rh1 O5 89.93(10) yes . .
Rh1 O1 C1 118.0(2) yes . .
Rh1 O2 C28 117.6(2) yes . 11_655
Rh1 O3 C28 118.1(2) yes . .
Rh1 O4 C1 118.7(2) yes . 11_655
Rh1 O5 C56 113.8(3) yes . .
Rh1 O5 C57A 116.1(4) yes . .
Rh1 O5 C57B 136.8(6) yes . .
C56 O5 C57A 119.3(5) yes . .
C56 O5 C57B 109.3(7) yes . .
O1 C1 O4 124.8(3) yes . 11_655
O1 C1 C2 118.7(3) yes . .
O4 C1 C2 116.4(3) yes 11_655 .
C1 C2 C3 117.3(3) yes . .
C1 C2 C19 108.8(3) yes . .
C1 C2 C20 114.5(3) yes . .
C3 C2 C19 105.6(3) yes . .
C3 C2 C20 102.7(3) yes . .
C19 C2 C20 107.2(3) yes . .
C2 C3 C4 129.8(3) yes . .
C2 C3 C10 111.6(3) yes . .
C4 C3 C10 118.5(3) yes . .
C3 C4 C5 121.2(4) yes . .
C4 C5 C6 119.2(4) yes . .
C4 C5 C8 119.7(4) yes . .
C6 C5 C8 121.2(4) yes . .
C5 C8 C7 120.9(4) yes . .
C5 C8 C9 119.0(4) yes . .
C7 C8 C9 120.0(4) yes . .
C8 C9 C10 121.4(4) yes . .
C3 C10 C9 120.1(4) yes . .
C3 C10 C11 114.4(3) yes . .
C9 C10 C11 125.4(4) yes . .
C10 C11 C12 105.1(3) yes . .
C10 C11 C27 104.1(3) yes . .
C12 C11 C27 107.8(3) yes . .
C11 C12 C13 125.9(4) yes . .
C11 C12 C19 113.8(3) yes . .
C13 C12 C19 120.2(4) yes . .
C12 C13 C14 121.2(4) yes . .
C13 C14 C15 120.1(4) yes . .
C13 C14 C17 118.7(4) yes . .
C15 C14 C17 121.2(4) yes . .
C14 C17 C16 121.0(4) yes . .
C14 C17 C18 119.3(4) yes . .
C16 C17 C18 119.6(3) yes . .
C17 C18 C19 121.3(4) yes . .
C2 C19 C12 113.1(3) yes . .
C2 C19 C18 127.5(4) yes . .
C12 C19 C18 119.3(4) yes . .
C2 C20 C21 128.1(3) yes . .
C2 C20 C27 112.3(3) yes . .
C21 C20 C27 119.2(3) yes . .
C20 C21 C22 121.5(4) yes . .
C21 C22 C23 120.1(4) yes . .
C21 C22 C25 119.1(4) yes . .
C23 C22 C25 120.7(4) yes . .
C22 C25 C24 121.9(4) yes . .
C22 C25 C26 119.1(4) yes . .
C24 C25 C26 118.9(4) yes . .
C25 C26 C27 121.4(4) yes . .
C11 C27 C20 114.1(3) yes . .
C11 C27 C26 125.9(4) yes . .
C20 C27 C26 119.5(4) yes . .
O2 C28 O3 125.2(3) yes 11_655 .
O2 C28 C29 116.8(3) yes 11_655 .
O3 C28 C29 117.9(3) yes . .
C28 C29 C30 115.8(3) yes . .
C28 C29 C46 110.1(3) yes . .
C28 C29 C47 114.9(3) yes . .
C30 C29 C46 106.8(3) yes . .
C30 C29 C47 102.8(3) yes . .
C46 C29 C47 105.4(3) yes . .
C29 C30 C31 128.3(3) yes . .
C29 C30 C37 112.5(3) yes . .
C31 C30 C37 118.7(3) yes . .
C30 C31 C32 121.2(4) yes . .
C31 C32 C33 117.7(4) yes . .
C31 C32 C35 119.9(4) yes . .
C33 C32 C35 122.3(4) yes . .
C32 C35 C34 121.8(4) yes . .
C32 C35 C36 119.0(4) yes . .
C34 C35 C36 119.2(4) yes . .
C35 C36 C37 120.6(4) yes . .
C30 C37 C36 120.5(4) yes . .
C30 C37 C38 113.8(3) yes . .
C36 C37 C38 125.4(4) yes . .
C37 C38 C39 107.1(3) yes . .
C37 C38 C54 103.8(3) yes . .
C39 C38 C54 106.4(3) yes . .
C38 C39 C40 126.5(4) yes . .
C38 C39 C46 113.3(3) yes . .
C40 C39 C46 120.2(4) yes . .
C39 C40 C41 120.4(4) yes . .
C40 C41 C42 119.9(4) yes . .
C40 C41 C44 119.7(4) yes . .
C42 C41 C44 120.4(4) yes . .
C41 C44 C43 121.7(4) yes . .
C41 C44 C45 119.7(4) yes . .
C43 C44 C45 118.6(4) yes . .
C44 C45 C46 120.2(4) yes . .
C29 C46 C39 113.6(3) yes . .
C29 C46 C45 126.7(3) yes . .
C39 C46 C45 119.8(4) yes . .
C29 C47 C48 127.6(3) yes . .
C29 C47 C54 112.6(3) yes . .
C48 C47 C54 119.6(3) yes . .
C47 C48 C49 120.7(4) yes . .
C48 C49 C50 118.9(4) yes . .
C48 C49 C52 119.9(4) yes . .
C50 C49 C52 121.1(4) yes . .
C49 C52 C51 121.2(4) yes . .
C49 C52 C53 119.5(4) yes . .
C51 C52 C53 119.3(4) yes . .
C52 C53 C54 120.8(4) yes . .
C38 C54 C47 113.8(3) yes . .
C38 C54 C53 126.5(4) yes . .
C47 C54 C53 119.5(4) yes . .
O5 C56 C55 111.1(5) yes . .
O5 C57A C58A 113.3(6) yes . .
O5 C57B C58B 112.3(9) yes . .
C3 C4 H4 119.386 no . .
C5 C4 H4 119.377 no . .
C5 C6 H6A 109.478 no . .
C5 C6 H6B 109.471 no . .
C5 C6 H6C 109.473 no . .
H6A C6 H6B 109.473 no . .
H6A C6 H6C 109.470 no . .
H6B C6 H6C 109.463 no . .
C8 C7 H7A 109.468 no . .
C8 C7 H7B 109.472 no . .
C8 C7 H7C 109.454 no . .
H7A C7 H7B 109.494 no . .
H7A C7 H7C 109.477 no . .
H7B C7 H7C 109.463 no . .
C8 C9 H9 119.284 no . .
C10 C9 H9 119.272 no . .
C10 C11 H11 113.025 no . .
C12 C11 H11 113.030 no . .
C27 C11 H11 113.034 no . .
C12 C13 H13 119.403 no . .
C14 C13 H13 119.425 no . .
C14 C15 H15A 109.476 no . .
C14 C15 H15B 109.490 no . .
C14 C15 H15C 109.474 no . .
H15A C15 H15B 109.469 no . .
H15A C15 H15C 109.453 no . .
H15B C15 H15C 109.465 no . .
C17 C16 H16A 109.460 no . .
C17 C16 H16B 109.484 no . .
C17 C16 H16C 109.467 no . .
H16A C16 H16B 109.466 no . .
H16A C16 H16C 109.483 no . .
H16B C16 H16C 109.467 no . .
C17 C18 H18 119.349 no . .
C19 C18 H18 119.354 no . .
C20 C21 H21 119.233 no . .
C22 C21 H21 119.218 no . .
C22 C23 H23A 109.473 no . .
C22 C23 H23B 109.474 no . .
C22 C23 H23C 109.473 no . .
H23A C23 H23B 109.466 no . .
H23A C23 H23C 109.477 no . .
H23B C23 H23C 109.463 no . .
C25 C24 H24A 109.482 no . .
C25 C24 H24B 109.470 no . .
C25 C24 H24C 109.476 no . .
H24A C24 H24B 109.459 no . .
H24A C24 H24C 109.463 no . .
H24B C24 H24C 109.476 no . .
C25 C26 H26 119.283 no . .
C27 C26 H26 119.305 no . .
C30 C31 H31 119.375 no . .
C32 C31 H31 119.398 no . .
C32 C33 H33A 109.462 no . .
C32 C33 H33B 109.476 no . .
C32 C33 H33C 109.459 no . .
H33A C33 H33B 109.486 no . .
H33A C33 H33C 109.474 no . .
H33B C33 H33C 109.472 no . .
C35 C34 H34A 109.458 no . .
C35 C34 H34B 109.481 no . .
C35 C34 H34C 109.479 no . .
H34A C34 H34B 109.466 no . .
H34A C34 H34C 109.473 no . .
H34B C34 H34C 109.469 no . .
C35 C36 H36 119.680 no . .
C37 C36 H36 119.692 no . .
C37 C38 H38 112.928 no . .
C39 C38 H38 112.924 no . .
C54 C38 H38 112.942 no . .
C39 C40 H40 119.824 no . .
C41 C40 H40 119.818 no . .
C41 C42 H42A 109.462 no . .
C41 C42 H42B 109.482 no . .
C41 C42 H42C 109.495 no . .
H42A C42 H42B 109.446 no . .
H42A C42 H42C 109.465 no . .
H42B C42 H42C 109.478 no . .
C44 C43 H43A 109.466 no . .
C44 C43 H43B 109.474 no . .
C44 C43 H43C 109.456 no . .
H43A C43 H43B 109.485 no . .
H43A C43 H43C 109.463 no . .
H43B C43 H43C 109.484 no . .
C44 C45 H45 119.886 no . .
C46 C45 H45 119.874 no . .
C47 C48 H48 119.648 no . .
C49 C48 H48 119.683 no . .
C49 C50 H50A 109.450 no . .
C49 C50 H50B 109.472 no . .
C49 C50 H50C 109.466 no . .
H50A C50 H50B 109.486 no . .
H50A C50 H50C 109.480 no . .
H50B C50 H50C 109.472 no . .
C52 C51 H51A 109.468 no . .
C52 C51 H51B 109.471 no . .
C52 C51 H51C 109.470 no . .
H51A C51 H51B 109.479 no . .
H51A C51 H51C 109.477 no . .
H51B C51 H51C 109.462 no . .
C52 C53 H53 119.619 no . .
C54 C53 H53 119.598 no . .
C56 C55 H55A 109.478 no . .
C56 C55 H55B 109.457 no . .
C56 C55 H55C 109.484 no . .
H55A C55 H55B 109.469 no . .
H55A C55 H55C 109.484 no . .
H55B C55 H55C 109.456 no . .
O5 C56 H56A 109.403 no . .
O5 C56 H56B 109.401 no . .
C55 C56 H56A 109.415 no . .
C55 C56 H56B 109.419 no . .
H56A C56 H56B 108.034 no . .
O5 C57A H57A 108.919 no . .
O5 C57A H57B 108.915 no . .
C58A C57A H57A 108.926 no . .
C58A C57A H57B 108.926 no . .
H57A C57A H57B 107.726 no . .
O5 C57B H57C 109.157 no . .
O5 C57B H57D 109.160 no . .
C58B C57B H57C 109.129 no . .
C58B C57B H57D 109.153 no . .
H57C C57B H57D 107.856 no . .
C57A C58A H58A 109.475 no . .
C57A C58A H58B 109.478 no . .
C57A C58A H58C 109.473 no . .
H58A C58A H58B 109.460 no . .
H58A C58A H58C 109.478 no . .
H58B C58A H58C 109.464 no . .
C57B C58B H58D 109.470 no . .
C57B C58B H58E 109.486 no . .
C57B C58B H58F 109.467 no . .
H58D C58B H58E 109.455 no . .
H58D C58B H58F 109.470 no . .
H58E C58B H58F 109.479 no . .

loop_
_geom_bond_atom_site_label_1
_geom_bond_atom_site_label_2
_geom_bond_distance
_geom_bond_publ_flag
_geom_bond_site_symmetry_2
Rh1 Rh1 2.3725(6) yes 11_655
Rh1 O1 2.046(3) yes .
Rh1 O2 2.042(3) yes .
Rh1 O3 2.026(3) yes .
Rh1 O4 2.041(3) yes .
Rh1 O5 2.313(3) yes .
O1 C1 1.276(4) yes .
O2 C28 1.276(4) yes 11_655
O3 C28 1.271(4) yes .
O4 C1 1.267(4) yes 11_655
O5 C56 1.438(7) yes .
O5 C57A 1.385(9) yes .
O5 C57B 1.342(14) yes .
C1 C2 1.523(5) yes .
C2 C3 1.561(5) yes .
C2 C19 1.548(5) yes .
C2 C20 1.549(5) yes .
C3 C4 1.395(5) yes .
C3 C10 1.409(5) yes .
C4 C5 1.407(5) yes .
C5 C6 1.512(6) yes .
C5 C8 1.400(6) yes .
C7 C8 1.507(6) yes .
C8 C9 1.394(6) yes .
C9 C10 1.389(6) yes .
C10 C11 1.523(6) yes .
C11 C12 1.515(5) yes .
C11 C27 1.515(5) yes .
C12 C13 1.381(5) yes .
C12 C19 1.395(5) yes .
C13 C14 1.402(6) yes .
C14 C15 1.501(6) yes .
C14 C17 1.408(5) yes .
C16 C17 1.506(6) yes .
C17 C18 1.401(5) yes .
C18 C19 1.382(5) yes .
C20 C21 1.380(5) yes .
C20 C27 1.407(5) yes .
C21 C22 1.405(5) yes .
C22 C23 1.505(6) yes .
C22 C25 1.405(6) yes .
C24 C25 1.510(6) yes .
C25 C26 1.392(6) yes .
C26 C27 1.393(5) yes .
C28 C29 1.517(5) yes .
C29 C30 1.558(5) yes .
C29 C46 1.540(5) yes .
C29 C47 1.544(5) yes .
C30 C31 1.386(5) yes .
C30 C37 1.402(5) yes .
C31 C32 1.401(5) yes .
C32 C33 1.518(6) yes .
C32 C35 1.389(6) yes .
C34 C35 1.511(6) yes .
C35 C36 1.407(6) yes .
C36 C37 1.384(6) yes .
C37 C38 1.527(5) yes .
C38 C39 1.513(5) yes .
C38 C54 1.523(5) yes .
C39 C40 1.381(5) yes .
C39 C46 1.400(5) yes .
C40 C41 1.394(6) yes .
C41 C42 1.501(6) yes .
C41 C44 1.399(6) yes .
C43 C44 1.518(6) yes .
C44 C45 1.398(6) yes .
C45 C46 1.386(5) yes .
C47 C48 1.374(5) yes .
C47 C54 1.409(5) yes .
C48 C49 1.399(5) yes .
C49 C50 1.501(6) yes .
C49 C52 1.382(6) yes .
C51 C52 1.521(6) yes .
C52 C53 1.395(6) yes .
C53 C54 1.382(5) yes .
C55 C56 1.471(8) yes .
C57A C58A 1.470(10) yes .
C57B C58B 1.527(15) yes .
C4 H4 0.950 no .
C6 H6A 0.980 no .
C6 H6B 0.980 no .
C6 H6C 0.980 no .
C7 H7A 0.980 no .
C7 H7B 0.980 no .
C7 H7C 0.980 no .
C9 H9 0.950 no .
C11 H11 1.000 no .
C13 H13 0.950 no .
C15 H15A 0.980 no .
C15 H15B 0.980 no .
C15 H15C 0.980 no .
C16 H16A 0.980 no .
C16 H16B 0.980 no .
C16 H16C 0.980 no .
C18 H18 0.950 no .
C21 H21 0.950 no .
C23 H23A 0.980 no .
C23 H23B 0.980 no .
C23 H23C 0.980 no .
C24 H24A 0.980 no .
C24 H24B 0.980 no .
C24 H24C 0.980 no .
C26 H26 0.950 no .
C31 H31 0.950 no .
C33 H33A 0.980 no .
C33 H33B 0.980 no .
C33 H33C 0.980 no .
C34 H34A 0.980 no .
C34 H34B 0.980 no .
C34 H34C 0.980 no .
C36 H36 0.950 no .
C38 H38 1.000 no .
C40 H40 0.950 no .
C42 H42A 0.980 no .
C42 H42B 0.980 no .
C42 H42C 0.980 no .
C43 H43A 0.980 no .
C43 H43B 0.980 no .
C43 H43C 0.980 no .
C45 H45 0.950 no .
C48 H48 0.950 no .
C50 H50A 0.980 no .
C50 H50B 0.980 no .
C50 H50C 0.980 no .
C51 H51A 0.980 no .
C51 H51B 0.980 no .
C51 H51C 0.980 no .
C53 H53 0.950 no .
C55 H55A 0.980 no .
C55 H55B 0.980 no .
C55 H55C 0.980 no .
C56 H56A 0.990 no .
C56 H56B 0.990 no .
C57A H57A 0.990 no .
C57A H57B 0.990 no .
C57B H57C 0.990 no .
C57B H57D 0.990 no .
C58A H58A 0.980 no .
C58A H58B 0.980 no .
C58A H58C 0.980 no .
C58B H58D 0.980 no .
C58B H58E 0.980 no .
C58B H58F 0.980 no .

loop_
_geom_contact_atom_site_label_1
_geom_contact_atom_site_label_2
_geom_contact_distance
_geom_contact_publ_flag
_geom_contact_site_symmetry_2
O1 O1 3.415(3) no 11_655
O1 C1 3.388(4) no 11_655
O1 C3 2.880(4) no .
O1 C4 2.839(4) no .
O1 C19 3.353(4) no .
O1 C28 3.597(4) no 11_655
O1 C56 3.359(6) no .
O2 O4 3.335(3) no 11_655
O2 C1 3.266(4) no .
O2 C45 3.185(5) no 11_655
O2 C46 3.086(5) no 11_655
O2 C47 2.900(4) no 11_655
O2 C48 2.925(4) no 11_655
O2 C57A 3.187(8) no .
O2 C58A 3.238(5) no .
O2 C58B 3.238(5) no .
O3 O3 3.364(3) no 11_655
O3 C28 3.357(4) no 11_655
O3 C30 2.841(4) no .
O3 C31 2.795(4) no .
O3 C45 3.566(4) no .
O3 C46 3.303(4) no .
O3 C58A 3.537(5) no .
O3 C58B 3.537(5) no .
O4 C18 3.100(5) no 11_655
O4 C19 2.997(5) no 11_655
O4 C20 2.941(4) no 11_655
O4 C21 3.059(4) no 11_655
O4 C28 3.237(4) no .
O4 C55 3.188(6) no .
O4 C56 3.173(6) no .
C1 C4 3.171(5) no .
C1 C18 2.900(5) no .
C1 C21 3.062(5) no .
C1 C28 3.599(5) no 11_655
C2 C11 2.616(5) no .
C3 C8 2.823(5) no .
C3 C12 2.827(5) no .
C3 C21 3.516(5) no .
C3 C27 2.802(5) no .
C4 C9 2.772(5) no .
C4 C20 3.570(5) no .
C5 C10 2.797(5) no .
C6 C7 2.956(7) no .
C9 C12 3.572(6) no .
C9 C27 3.526(6) no .
C10 C13 3.526(6) no .
C10 C19 2.808(5) no .
C10 C20 2.785(5) no .
C10 C26 3.494(5) no .
C12 C17 2.793(5) no .
C12 C20 2.855(5) no .
C13 C18 2.767(5) no .
C14 C19 2.808(5) no .
C15 C16 2.962(6) no .
C18 C18 3.311(5) no 11_655
C19 C27 2.825(5) no .
C20 C25 2.813(5) no .
C21 C26 2.766(5) no .
C21 C48 3.553(5) no 11_655
C22 C27 2.802(6) no .
C23 C24 2.971(6) no .
C28 C31 3.101(5) no .
C28 C45 2.907(5) no .
C28 C48 3.044(5) no .
C29 C38 2.615(5) no .
C30 C35 2.814(5) no .
C30 C39 2.841(5) no .
C30 C48 3.522(5) no .
C30 C54 2.793(5) no .
C31 C36 2.770(6) no .
C31 C47 3.519(5) no .
C32 C37 2.785(5) no .
C33 C34 2.996(7) no .
C36 C54 3.498(6) no .
C37 C40 3.596(5) no .
C37 C46 2.832(5) no .
C37 C47 2.792(5) no .
C37 C53 3.513(5) no .
C39 C44 2.787(6) no .
C39 C47 2.833(5) no .
C40 C45 2.783(6) no .
C40 C54 3.589(6) no .
C41 C46 2.789(5) no .
C42 C43 2.957(7) no .
C43 C44 3.551(6) no 11_655
C43 C45 3.496(6) no 11_655
C44 C44 3.549(6) no 11_655
C44 C45 3.592(5) no 11_655
C45 C45 3.253(5) no 11_655
C46 C54 2.801(5) no .
C47 C52 2.789(5) no .
C48 C53 2.767(5) no .
C49 C54 2.783(6) no .
C50 C51 2.947(7) no .
C55 C57A 3.488(10) no .
C55 C57B 2.988(16) no .
C9 C43 3.522(6) no 12_565
C15 C57B 3.507(14) no 7_555
C26 C43 3.457(6) no 12_565
C34 C57A 3.414(9) no 6_455
C42 C50 3.364(6) no 4_554
C43 C9 3.522(6) no 10_644
C43 C26 3.457(6) no 10_644
C50 C42 3.364(6) no 2_545
C51 C53 3.424(6) no 6_555
C53 C51 3.424(6) no 16_545
C57A C34 3.414(9) no 16_555
C57B C15 3.507(14) no 7_455
Rh1 H18 3.5999 no 11_655
Rh1 H55C 3.4994 no .
Rh1 H56B 3.0209 no .
Rh1 H57A 3.1896 no .
Rh1 H58B 3.1335 no .
Rh1 H58D 2.9887 no .
O1 H4 2.2400 no .
O1 H16B 3.4699 no 11_655
O1 H18 3.1598 no .
O1 H18 2.6688 no 11_655
O1 H48 3.3403 no 11_655
O1 H56B 2.7001 no .
O1 H57A 3.4288 no .
O2 H45 2.6738 no 11_655
O2 H48 2.3814 no 11_655
O2 H57A 2.7821 no .
O2 H58B 2.5184 no .
O2 H58D 2.5526 no .
O2 H58E 3.2048 no .
O3 H21 3.4868 no 11_655
O3 H31 2.1962 no .
O3 H45 3.1397 no .
O3 H45 2.8355 no 11_655
O3 H58A 3.5627 no .
O3 H58B 2.8671 no .
O3 H58D 2.6859 no .
O4 H18 2.5920 no 11_655
O4 H21 2.5582 no 11_655
O4 H31 3.5826 no .
O4 H55C 2.4453 no .
O4 H56B 2.8605 no .
O5 H4 3.5467 no .
O5 H31 3.4270 no .
O5 H55A 2.6238 no .
O5 H55B 3.2385 no .
O5 H55C 2.5822 no .
O5 H58A 2.6061 no .
O5 H58B 2.6059 no .
O5 H58C 3.2120 no .
O5 H58D 2.4243 no .
O5 H58E 2.8690 no .
O5 H58F 3.1348 no .
C1 H4 2.8886 no .
C1 H18 2.5627 no .
C1 H18 3.1849 no 11_655
C1 H21 2.7524 no .
C1 H48 3.3735 no 11_655
C1 H55C 3.4984 no 11_655
C2 H4 2.8845 no .
C2 H16B 3.5459 no 11_655
C2 H18 2.8189 no .
C2 H21 2.8333 no .
C3 H9 3.2787 no .
C3 H11 3.3309 no .
C3 H16B 2.8699 no 11_655
C3 H16C 3.4880 no 11_655
C3 H50C 3.3290 no 11_655
C4 H6A 3.1761 no .
C4 H6B 2.5455 no .
C4 H6C 3.1045 no .
C4 H16B 2.7785 no 11_655
C4 H50C 2.8770 no 11_655
C4 H56B 3.5403 no .
C5 H7A 3.3190 no .
C5 H7B 2.7398 no .
C5 H7C 2.8109 no .
C5 H9 3.2639 no .
C5 H16B 3.2618 no 11_655
C5 H50C 3.2216 no 11_655
C6 H4 2.6557 no .
C6 H7B 2.8066 no .
C6 H7C 2.9736 no .
C7 H6A 2.8287 no .
C7 H6C 2.9564 no .
C7 H9 2.6566 no .
C8 H4 3.2804 no .
C8 H6A 2.7483 no .
C8 H6B 3.3256 no .
C8 H6C 2.8222 no .
C9 H7A 2.5532 no .
C9 H7B 3.1841 no .
C9 H7C 3.0818 no .
C9 H11 2.7274 no .
C10 H4 3.2693 no .
C10 H16B 3.4366 no 11_655
C10 H16C 3.5253 no 11_655
C11 H9 2.7675 no .
C11 H13 2.7657 no .
C11 H26 2.7838 no .
C12 H16C 3.2558 no 11_655
C12 H18 3.2530 no .
C13 H11 2.7243 no .
C13 H15A 2.5499 no .
C13 H15B 3.1657 no .
C13 H15C 3.1107 no .
C13 H16C 3.3475 no 11_655
C14 H16A 2.6771 no .
C14 H16B 3.3112 no .
C14 H16C 2.9059 no .
C14 H16C 3.4008 no 11_655
C14 H18 3.2804 no .
C15 H13 2.6649 no .
C15 H16A 2.6751 no .
C15 H16C 3.1482 no .
C16 H15B 2.8625 no .
C16 H15C 2.9315 no .
C16 H18 2.6552 no .
C17 H13 3.2755 no .
C17 H15A 3.3270 no .
C17 H15B 2.7606 no .
C17 H15C 2.8015 no .
C17 H16C 3.3814 no 11_655
C18 H16A 3.2426 no .
C18 H16B 2.5774 no .
C18 H16C 2.9949 no .
C18 H16C 3.2900 no 11_655
C18 H18 2.9943 no 11_655
C18 H56B 3.2123 no 11_655
C19 H11 3.3054 no .
C19 H13 3.2607 no .
C19 H16B 3.4316 no 11_655
C19 H16C 3.2129 no 11_655
C19 H18 3.5148 no 11_655
C20 H11 3.3195 no .
C20 H26 3.2741 no .
C20 H55C 3.4937 no 11_655
C21 H23A 2.5559 no .
C21 H23B 3.1796 no .
C21 H23C 3.1061 no .
C21 H48 3.2081 no 11_655
C21 H55C 3.3033 no 11_655
C22 H24A 2.7172 no .
C22 H24B 3.3261 no .
C22 H24C 2.8883 no .
C22 H26 3.2678 no .
C22 H50B 3.5676 no 11_655
C23 H21 2.6689 no .
C23 H24A 2.7435 no .
C23 H24C 3.0933 no .
C24 H23B 2.8620 no .
C24 H23C 2.9463 no .
C24 H26 2.6363 no .
C25 H21 3.2777 no .
C25 H23A 3.3223 no .
C25 H23B 2.7528 no .
C25 H23C 2.7954 no .
C26 H11 2.7341 no .
C26 H24A 3.2145 no .
C26 H24B 2.5504 no .
C26 H24C 3.0123 no .
C27 H21 3.2610 no .
C28 H21 3.3411 no 11_655
C28 H31 2.8004 no .
C28 H45 2.5748 no .
C28 H45 3.3159 no 11_655
C28 H48 2.7330 no .
C28 H58B 3.4343 no 11_655
C28 H58D 3.4972 no 11_655
C29 H31 2.8493 no .
C29 H45 2.8097 no .
C29 H48 2.8179 no .
C30 H23A 2.9693 no 11_655
C30 H36 3.2738 no .
C30 H38 3.3194 no .
C30 H43C 3.3631 no 11_655
C31 H21 3.3757 no 11_655
C31 H23A 2.7872 no 11_655
C31 H33A 3.3021 no .
C31 H33B 2.6999 no .
C31 H33C 2.7695 no .
C32 H23A 3.0156 no 11_655
C32 H23B 3.5577 no 11_655
C32 H34A 3.3214 no .
C32 H34B 2.7986 no .
C32 H34C 2.7731 no .
C32 H36 3.2658 no .
C33 H31 2.6259 no .
C33 H34B 2.9689 no .
C33 H34C 2.9028 no .
C33 H55A 3.3955 no .
C33 H57D 3.4239 no .
C34 H33A 2.5193 no .
C34 H33C 3.5674 no .
C34 H36 2.6612 no .
C35 H23A 3.4168 no 11_655
C35 H31 3.2685 no .
C35 H33A 2.6038 no .
C35 H33B 3.2065 no .
C35 H33C 3.1164 no .
C36 H23A 3.5546 no 11_655
C36 H34A 2.5419 no .
C36 H34B 3.1515 no .
C36 H34C 3.1306 no .
C36 H38 2.7285 no .
C37 H23A 3.3283 no 11_655
C37 H31 3.2566 no .
C38 H36 2.7763 no .
C38 H40 2.7812 no .
C38 H53 2.7895 no .
C39 H43A 3.4262 no 11_655
C39 H45 3.2684 no .
C40 H38 2.7304 no .
C40 H42A 3.1373 no .
C40 H42B 2.5392 no .
C40 H42C 3.1227 no .
C40 H43A 3.2321 no 11_655
C41 H43A 2.8617 no .
C41 H43A 2.9870 no 11_655
C41 H43B 2.7395 no .
C41 H43C 3.3305 no .
C41 H45 3.2762 no .
C42 H40 2.6583 no .
C42 H43A 3.0390 no .
C42 H43B 2.7638 no .
C43 H42A 2.8671 no .
C43 H42C 2.9041 no .
C43 H45 2.6478 no .
C44 H40 3.2735 no .
C44 H42A 2.7581 no .
C44 H42B 3.3121 no .
C44 H42C 2.7638 no .
C44 H43A 2.9773 no 11_655
C44 H45 3.5968 no 11_655
C45 H43A 3.0593 no .
C45 H43A 3.1963 no 11_655
C45 H43B 3.1957 no .
C45 H43C 2.5422 no .
C45 H43C 3.2356 no 11_655
C45 H45 2.8978 no 11_655
C45 H58B 2.9483 no 11_655
C45 H58D 3.0958 no 11_655
C46 H38 3.3023 no .
C46 H40 3.2679 no .
C46 H43A 3.3890 no 11_655
C46 H43C 3.1973 no 11_655
C46 H45 3.5235 no 11_655
C47 H21 3.5181 no 11_655
C47 H23A 3.2637 no 11_655
C47 H38 3.3222 no .
C47 H53 3.2681 no .
C48 H21 3.0713 no 11_655
C48 H23A 3.3586 no 11_655
C48 H50A 3.1997 no .
C48 H50B 3.0310 no .
C48 H50C 2.5382 no .
C49 H23C 3.5166 no 11_655
C49 H51A 2.8024 no .
C49 H51B 3.3168 no .
C49 H51C 2.7583 no .
C49 H53 3.2547 no .
C50 H48 2.6437 no .
C50 H51A 2.9566 no .
C50 H51C 2.8185 no .
C51 H50A 2.7126 no .
C51 H50B 3.0621 no .
C51 H53 2.6569 no .
C52 H48 3.2610 no .
C52 H50A 2.6905 no .
C52 H50B 2.8382 no .
C52 H50C 3.2937 no .
C53 H38 2.7427 no .
C53 H51A 3.1312 no .
C53 H51B 2.5475 no .
C53 H51C 3.1490 no .
C54 H23A 3.5958 no 11_655
C54 H48 3.2635 no .
C55 H57B 3.4451 no .
C55 H57C 3.2994 no .
C55 H57D 2.7088 no .
C56 H4 3.4020 no .
C56 H6B 3.5700 no .
C56 H18 3.5541 no 11_655
C56 H57A 2.8800 no .
C56 H57B 2.4807 no .
C56 H57C 2.3930 no .
C56 H57D 2.5065 no .
C57A H55A 3.4460 no .
C57A H56A 2.4608 no .
C57A H56B 3.0471 no .
C57B H31 3.5786 no .
C57B H33B 3.4539 no .
C57B H55A 2.7599 no .
C57B H55C 3.3690 no .
C57B H56A 2.3403 no .
C57B H56B 3.0842 no .
C58A H45 3.3690 no 11_655
C58B H45 3.3690 no 11_655
H4 H6A 3.3700 no .
H4 H6B 2.3195 no .
H4 H6C 3.2615 no .
H4 H16B 2.9946 no 11_655
H4 H48 3.3124 no 11_655
H4 H50C 2.9155 no 11_655
H4 H56A 3.3776 no .
H4 H56B 2.8319 no .
H4 H57A 3.0727 no .
H6A H7B 2.3613 no .
H6A H7C 2.9963 no .
H6B H56A 2.9028 no .
H6B H56B 3.4525 no .
H6B H57A 3.3148 no .
H6B H57B 3.4300 no .
H6B H57C 3.5050 no .
H6C H7B 2.9418 no .
H6C H7C 2.6494 no .
H6C H50C 3.4838 no 11_655
H7A H9 2.3328 no .
H7B H9 3.3859 no .
H7C H9 3.2435 no .
H9 H11 2.5494 no .
H11 H13 2.5524 no .
H11 H26 2.5726 no .
H13 H15A 2.3331 no .
H13 H15B 3.3568 no .
H13 H15C 3.2948 no .
H15B H16A 2.2771 no .
H15B H16C 3.2169 no .
H15C H16A 2.7323 no .
H15C H16C 2.8042 no .
H16A H18 3.4727 no .
H16B H18 2.3731 no .
H16B H56B 3.1648 no 11_655
H16C H18 3.1129 no .
H18 H18 2.5824 no 11_655
H18 H56B 2.6486 no 11_655
H21 H23A 2.3383 no .
H21 H23B 3.3629 no .
H21 H23C 3.2964 no .
H21 H31 3.0266 no 11_655
H21 H48 2.7029 no 11_655
H21 H55C 3.0646 no 11_655
H23A H31 3.1178 no 11_655
H23A H33C 3.2925 no 11_655
H23B H24A 2.3257 no .
H23B H24C 3.1441 no .
H23B H33C 3.1711 no 11_655
H23C H24A 2.8279 no .
H23C H24C 2.7498 no .
H23C H50B 3.4249 no 11_655
H24A H26 3.4212 no .
H24B H26 2.3267 no .
H24C H26 3.1498 no .
H31 H33A 3.5595 no .
H31 H33B 2.5764 no .
H31 H33C 2.7392 no .
H31 H55A 3.5785 no .
H31 H55C 3.2427 no .
H31 H57D 3.1838 no .
H31 H58A 3.1482 no .
H31 H58B 3.5041 no .
H31 H58D 3.2645 no .
H33A H34A 3.4963 no .
H33A H34B 2.3322 no .
H33A H34C 2.3370 no .
H33B H34B 3.5059 no .
H33B H55A 2.9199 no .
H33B H57D 2.5318 no .
H33B H58A 2.9900 no .
H33B H58F 3.5068 no .
H33C H34C 3.2427 no .
H33C H55A 2.9633 no .
H33C H55C 3.3726 no .
H34A H36 2.3205 no .
H34B H36 3.3245 no .
H34C H36 3.3220 no .
H36 H38 2.5606 no .
H38 H40 2.5708 no .
H38 H53 2.5834 no .
H40 H42A 3.3334 no .
H40 H42B 2.3239 no .
H40 H42C 3.3068 no .
H42A H42A 3.3490 no 11_655
H42A H43A 2.6312 no .
H42A H43A 3.4123 no 11_655
H42A H43B 2.7794 no .
H42C H43A 3.1581 no .
H42C H43B 2.3990 no .
H43A H43A 3.3087 no 11_655
H43A H45 3.2076 no .
H43B H45 3.3993 no .
H43C H45 2.3197 no .
H43C H45 3.4896 no 11_655
H43C H58B 3.2979 no 11_655
H43C H58D 3.3154 no 11_655
H43C H58F 3.5613 no 11_655
H45 H45 2.4693 no 11_655
H45 H58B 2.4209 no 11_655
H45 H58D 2.5044 no 11_655
H45 H58E 3.5959 no 11_655
H48 H50A 3.4068 no .
H48 H50B 3.1879 no .
H48 H50C 2.3204 no .
H48 H57A 3.1713 no 11_655
H50A H51A 2.4192 no .
H50A H51C 2.6634 no .
H50B H51A 3.2567 no .
H50B H51C 2.6237 no .
H51A H53 3.2957 no .
H51B H53 2.3220 no .
H51C H53 3.3411 no .
H55A H56A 2.3093 no .
H55A H56B 2.8230 no .
H55A H57B 3.2554 no .
H55A H57C 3.0802 no .
H55A H57D 2.1894 no .
H55B H56A 2.3317 no .
H55B H56B 2.2994 no .
H55B H57D 3.5585 no .
H55C H56A 2.8235 no .
H55C H56B 2.3425 no .
H55C H57D 3.0962 no .
H56A H57A 2.8449 no .
H56A H57B 2.1382 no .
H56A H57C 2.0492 no .
H56A H57D 2.6025 no .
H56B H57A 3.2247 no .
H56B H57B 3.2222 no .
H56B H57C 3.1747 no .
H56B H57D 3.4476 no .
H57A H58A 2.8188 no .
H57A H58B 2.3210 no .
H57A H58C 2.3051 no .
H57B H58A 2.3207 no .
H57B H58B 2.8188 no .
H57B H58C 2.3054 no .
H57C H58D 2.8086 no .
H57C H58E 2.2151 no .
H57C H58F 2.5745 no .
H57D H58D 2.5885 no .
H57D H58E 2.8013 no .
H57D H58F 2.2086 no .
C6 H34A 3.0874 no 16_555
C6 H55B 3.1690 no 13_555
C7 H23B 3.1047 no 7_455
C7 H24A 3.0125 no 7_455
C7 H33C 3.1854 no 13_555
C7 H42C 3.5799 no 12_565
C8 H33C 3.5977 no 13_555
C8 H42C 3.1933 no 12_565
C9 H42C 3.2128 no 12_565
C9 H43B 2.7801 no 12_565
C9 H58C 3.3599 no 2_555
C9 H58F 3.1783 no 2_555
C10 H43B 3.0147 no 12_565
C11 H43B 3.0415 no 12_565
C13 H15C 3.2759 no 8_545
C13 H33A 3.3680 no 2_555
C13 H33B 3.5226 no 2_555
C13 H34B 3.1375 no 2_555
C14 H15C 3.2490 no 8_545
C14 H57B 3.3346 no 7_555
C14 H57C 3.2359 no 7_555
C14 H57D 3.5500 no 7_555
C15 H13 3.5789 no 14_555
C15 H15C 3.0778 no 8_545
C15 H16C 3.2734 no 8_545
C15 H33A 3.5916 no 2_555
C15 H57B 3.2759 no 7_555
C15 H57C 3.1807 no 7_555
C15 H57D 3.0675 no 7_555
C15 H58A 3.4411 no 7_555
C15 H58F 3.4523 no 7_555
C16 H15A 3.3566 no 14_555
C16 H55A 3.1342 no 7_555
C22 H6A 3.4856 no 7_555
C22 H7B 3.2972 no 7_555
C23 H7B 3.1930 no 7_555
C23 H51A 3.3543 no 6_565
C23 H51B 3.5340 no 6_565
C24 H7C 3.1045 no 7_555
C24 H53 3.3468 no 6_565
C25 H6A 3.4994 no 7_555
C25 H6C 3.4684 no 7_555
C25 H7B 3.4865 no 7_555
C25 H7C 3.5229 no 7_555
C26 H6C 3.3645 no 7_555
C26 H43A 3.3531 no 12_565
C26 H43B 2.8793 no 12_565
C27 H43B 3.1034 no 12_565
C32 H13 3.4524 no 4_454
C33 H7B 3.2710 no 13_555
C33 H13 2.9196 no 4_454
C33 H15A 3.4339 no 4_454
C33 H16A 3.3982 no 7_455
C34 H6B 3.3012 no 6_455
C34 H6C 3.4138 no 6_455
C34 H50A 3.5608 no 16_545
C34 H57A 2.8706 no 6_455
C34 H57B 3.1211 no 6_455
C34 H57C 3.2895 no 6_455
C34 H58C 3.4462 no 6_455
C34 H58E 3.1385 no 6_455
C36 H26 3.3885 no 4_454
C36 H50A 3.0598 no 16_545
C36 H51A 3.3241 no 16_545
C37 H51A 3.5344 no 16_545
C40 H7C 3.1495 no 10_644
C40 H24A 3.5800 no 16_645
C40 H24B 3.2808 no 4_454
C41 H7A 3.5098 no 10_644
C41 H7C 3.1983 no 10_644
C42 H7C 3.4709 no 10_644
C42 H50A 3.1510 no 4_554
C42 H50B 2.8289 no 4_554
C43 H9 3.0344 no 10_644
C43 H11 3.3112 no 10_644
C43 H26 2.9990 no 10_644
C44 H7A 3.5472 no 10_644
C44 H9 3.2090 no 10_644
C49 H34A 3.5521 no 6_555
C50 H34A 3.1941 no 6_555
C50 H36 3.2551 no 6_555
C50 H42A 3.4644 no 2_545
C50 H42B 3.2437 no 2_545
C50 H42C 2.8561 no 2_545
C51 H23C 3.0249 no 16_645
C51 H51B 3.4895 no 6_555
C51 H51B 3.1798 no 16_545
C51 H53 3.1623 no 6_555
C52 H23C 3.4141 no 16_645
C52 H51A 3.4911 no 16_545
C52 H51B 3.3023 no 16_545
C53 H23B 3.5527 no 16_645
C53 H23C 3.3905 no 16_645
C53 H24A 3.4281 no 16_645
C53 H24C 3.5597 no 16_645
C53 H51A 2.8972 no 16_545
C53 H51B 3.3162 no 16_545
C53 H51C 3.5259 no 16_545
C54 H51A 3.3020 no 16_545
C55 H6A 3.0749 no 13_555
C55 H6B 3.5307 no 13_555
C55 H16A 3.4256 no 7_455
C55 H55B 3.5019 no 13_555
C55 H56A 3.2566 no 13_555
C56 H55B 2.9747 no 13_555
C57A H15B 3.3494 no 7_455
C57A H34A 3.4980 no 16_555
C57A H34B 3.0887 no 16_555
C57A H34C 3.1064 no 16_555
C57B H15B 2.7151 no 7_455
C57B H34B 3.5422 no 16_555
C58A H9 3.0780 no 4_454
C58A H15B 3.1908 no 7_455
C58A H34C 3.3405 no 16_555
C58B H9 3.0780 no 4_454
C58B H15B 3.1908 no 7_455
C58B H34C 3.3405 no 16_555
H4 H34A 3.5548 no 16_555
H6A C22 3.4856 no 7_455
H6A C25 3.4994 no 7_455
H6A C55 3.0749 no 13_555
H6A H33C 3.3633 no 13_555
H6A H55A 3.0866 no 13_555
H6A H55B 2.7461 no 13_555
H6A H55C 2.8769 no 13_555
H6B C34 3.3012 no 16_555
H6B C55 3.5307 no 13_555
H6B H34A 2.6674 no 16_555
H6B H34B 3.0480 no 16_555
H6B H55B 2.7824 no 13_555
H6C C25 3.4684 no 7_455
H6C C26 3.3645 no 7_455
H6C C34 3.4138 no 16_555
H6C H26 3.4086 no 7_455
H6C H34A 2.6831 no 16_555
H6C H34B 3.4274 no 16_555
H6C H36 3.0104 no 16_555
H7A C41 3.5098 no 12_565
H7A C44 3.5472 no 12_565
H7A H23B 3.2059 no 7_455
H7A H24A 3.3050 no 7_455
H7A H33A 3.5865 no 13_555
H7A H33C 3.3378 no 13_555
H7A H34C 3.5371 no 13_555
H7A H58C 2.8213 no 2_555
H7A H58E 3.0584 no 2_555
H7A H58F 3.4727 no 2_555
H7B C22 3.2972 no 7_455
H7B C23 3.1930 no 7_455
H7B C25 3.4865 no 7_455
H7B C33 3.2710 no 13_555
H7B H23A 3.5712 no 7_455
H7B H23B 2.4397 no 7_455
H7B H24A 2.9178 no 7_455
H7B H33A 3.3621 no 13_555
H7B H33C 2.4150 no 13_555
H7C C24 3.1045 no 7_455
H7C C25 3.5229 no 7_455
H7C C40 3.1495 no 12_565
H7C C41 3.1983 no 12_565
H7C C42 3.4709 no 12_565
H7C H23B 3.2122 no 7_455
H7C H24A 2.3887 no 7_455
H7C H24B 3.1871 no 7_455
H7C H40 3.2080 no 12_565
H7C H42B 3.4861 no 12_565
H7C H42C 3.1435 no 12_565
H9 C43 3.0344 no 12_565
H9 C44 3.2090 no 12_565
H9 C58A 3.0780 no 2_555
H9 C58B 3.0780 no 2_555
H9 H42C 3.4305 no 12_565
H9 H43B 2.4967 no 12_565
H9 H43C 3.0611 no 12_565
H9 H58A 2.9860 no 2_555
H9 H58B 3.1608 no 2_555
H9 H58C 2.5922 no 2_555
H9 H58D 3.2966 no 2_555
H9 H58E 3.1475 no 2_555
H9 H58F 2.3623 no 2_555
H11 C43 3.3112 no 12_565
H11 H43B 2.7247 no 12_565
H11 H43C 3.0067 no 12_565
H11 H58A 3.4621 no 2_555
H11 H58F 3.2614 no 2_555
H13 C15 3.5789 no 8_545
H13 C32 3.4524 no 2_555
H13 C33 2.9196 no 2_555
H13 H15B 3.1865 no 8_545
H13 H15C 3.1456 no 8_545
H13 H33A 2.5516 no 2_555
H13 H33B 2.5761 no 2_555
H13 H34B 2.7947 no 2_555
H15A C16 3.3566 no 8_545
H15A C33 3.4339 no 2_555
H15A H15B 3.5752 no 8_545
H15A H15C 2.9307 no 8_545
H15A H16A 3.0558 no 8_545
H15A H16C 2.7603 no 8_545
H15A H33A 2.7399 no 2_555
H15A H33B 3.2724 no 2_555
H15A H57B 3.3549 no 7_555
H15A H57C 3.3126 no 7_555
H15A H57D 3.4641 no 7_555
H15A H58A 3.4471 no 7_555
H15A H58C 3.3691 no 7_555
H15A H58F 3.2641 no 7_555
H15B C57A 3.3494 no 7_555
H15B C57B 2.7151 no 7_555
H15B C58A 3.1908 no 7_555
H15B C58B 3.1908 no 7_555
H15B H13 3.1865 no 14_555
H15B H15A 3.5752 no 14_555
H15B H33B 3.0059 no 7_555
H15B H55A 3.5519 no 7_555
H15B H57B 2.7251 no 7_555
H15B H57C 2.6044 no 7_555
H15B H57D 2.1522 no 7_555
H15B H58A 2.6108 no 7_555
H15B H58C 3.2429 no 7_555
H15B H58E 3.5978 no 7_555
H15B H58F 2.7561 no 7_555
H15C C13 3.2759 no 14_555
H15C C14 3.2490 no 14_555
H15C C15 3.0778 no 14_555
H15C H13 3.1456 no 14_555
H15C H15A 2.9307 no 14_555
H15C H15C 2.6834 no 8_545
H15C H15C 2.6834 no 14_555
H15C H16C 2.9018 no 8_545
H16A C33 3.3982 no 7_555
H16A C55 3.4256 no 7_555
H16A H15A 3.0558 no 14_555
H16A H33A 3.5074 no 7_555
H16A H33B 2.7957 no 7_555
H16A H33C 3.3792 no 7_555
H16A H55A 2.4992 no 7_555
H16A H57D 2.8327 no 7_555
H16B H55A 3.0115 no 7_555
H16B H55B 3.5504 no 7_555
H16C C15 3.2734 no 14_555
H16C H15A 2.7603 no 14_555
H16C H15C 2.9018 no 14_555
H23A H7B 3.5712 no 7_555
H23A H51A 3.2852 no 6_565
H23B C7 3.1047 no 7_555
H23B C53 3.5527 no 6_565
H23B H7A 3.2059 no 7_555
H23B H7B 2.4397 no 7_555
H23B H7C 3.2122 no 7_555
H23B H51A 3.5183 no 6_565
H23B H53 3.4607 no 6_565
H23C C51 3.0249 no 6_565
H23C C52 3.4141 no 6_565
H23C C53 3.3905 no 6_565
H23C H51A 2.7573 no 6_565
H23C H51B 2.6381 no 6_565
H23C H53 3.0208 no 6_565
H24A C7 3.0125 no 7_555
H24A C40 3.5800 no 6_565
H24A C53 3.4281 no 6_565
H24A H7A 3.3050 no 7_555
H24A H7B 2.9178 no 7_555
H24A H7C 2.3887 no 7_555
H24A H38 3.3681 no 6_565
H24A H40 3.2446 no 6_565
H24A H53 3.0118 no 6_565
H24B C40 3.2808 no 2_555
H24B H7C 3.1871 no 7_555
H24B H40 2.8642 no 2_555
H24B H40 3.2312 no 6_565
H24B H43A 3.4276 no 12_565
H24C C53 3.5597 no 6_565
H24C H38 3.5023 no 6_565
H24C H40 3.5410 no 2_555
H24C H42B 3.4767 no 2_555
H24C H43A 3.4969 no 12_565
H24C H53 2.7814 no 6_565
H26 C36 3.3885 no 2_555
H26 C43 2.9990 no 12_565
H26 H6C 3.4086 no 7_555
H26 H36 3.4422 no 2_555
H26 H43A 2.8663 no 12_565
H26 H43B 2.6489 no 12_565
H26 H43C 2.9779 no 12_565
H33A C13 3.3680 no 4_454
H33A C15 3.5916 no 4_454
H33A H7A 3.5865 no 13_555
H33A H7B 3.3621 no 13_555
H33A H13 2.5516 no 4_454
H33A H15A 2.7399 no 4_454
H33A H16A 3.5074 no 7_455
H33A H58C 3.1372 no 6_455
H33A H58E 3.3281 no 6_455
H33B C13 3.5226 no 4_454
H33B H13 2.5761 no 4_454
H33B H15A 3.2724 no 4_454
H33B H15B 3.0059 no 7_455
H33B H16A 2.7957 no 7_455
H33C C7 3.1854 no 13_555
H33C C8 3.5977 no 13_555
H33C H6A 3.3633 no 13_555
H33C H7A 3.3378 no 13_555
H33C H7B 2.4150 no 13_555
H33C H16A 3.3792 no 7_455
H34A C6 3.0874 no 6_455
H34A C49 3.5521 no 16_545
H34A C50 3.1941 no 16_545
H34A C57A 3.4980 no 6_455
H34A H4 3.5548 no 6_455
H34A H6B 2.6674 no 6_455
H34A H6C 2.6831 no 6_455
H34A H50A 2.8507 no 16_545
H34A H50C 2.8681 no 16_545
H34A H57A 2.7696 no 6_455
H34A H57B 3.3294 no 6_455
H34A H57C 3.5018 no 6_455
H34A H58E 3.5069 no 6_455
H34B C13 3.1375 no 4_454
H34B C57A 3.0887 no 6_455
H34B C57B 3.5422 no 6_455
H34B H6B 3.0480 no 6_455
H34B H6C 3.4274 no 6_455
H34B H13 2.7947 no 4_454
H34B H57A 2.7951 no 6_455
H34B H57B 2.5396 no 6_455
H34B H57C 2.6766 no 6_455
H34B H58C 3.3162 no 6_455
H34B H58E 3.0920 no 6_455
H34C C57A 3.1064 no 6_455
H34C C58A 3.3405 no 6_455
H34C C58B 3.3405 no 6_455
H34C H7A 3.5371 no 13_555
H34C H57A 2.5603 no 6_455
H34C H57B 3.0263 no 6_455
H34C H57C 3.2078 no 6_455
H34C H58C 2.7221 no 6_455
H34C H58E 2.4213 no 6_455
H36 C50 3.2551 no 16_545
H36 H6C 3.0104 no 6_455
H36 H26 3.4422 no 4_454
H36 H42B 3.4220 no 5_655
H36 H50A 2.3542 no 16_545
H36 H50C 3.4308 no 16_545
H36 H51A 3.2054 no 16_545
H38 H24A 3.3681 no 16_645
H38 H24C 3.5023 no 16_645
H38 H40 3.4634 no 5_655
H38 H42B 3.0349 no 5_655
H38 H51A 3.4266 no 16_545
H40 H7C 3.2080 no 10_644
H40 H24A 3.2446 no 16_645
H40 H24B 2.8642 no 4_454
H40 H24B 3.2312 no 16_645
H40 H24C 3.5410 no 4_454
H40 H38 3.4634 no 5_655
H40 H40 3.1432 no 5_655
H42A C50 3.4644 no 4_554
H42A H50A 3.3858 no 4_554
H42A H50B 2.7236 no 4_554
H42B C50 3.2437 no 4_554
H42B H7C 3.4861 no 10_644
H42B H24C 3.4767 no 4_454
H42B H36 3.4220 no 5_655
H42B H38 3.0349 no 5_655
H42B H50A 2.7560 no 4_554
H42B H50B 2.9252 no 4_554
H42C C7 3.5799 no 10_644
H42C C8 3.1933 no 10_644
H42C C9 3.2128 no 10_644
H42C C50 2.8561 no 4_554
H42C H7C 3.1435 no 10_644
H42C H9 3.4305 no 10_644
H42C H50A 2.8294 no 4_554
H42C H50B 2.3800 no 4_554
H42C H50C 2.8959 no 4_554
H43A C26 3.3531 no 10_644
H43A H24B 3.4276 no 10_644
H43A H24C 3.4969 no 10_644
H43A H26 2.8663 no 10_644
H43B C9 2.7801 no 10_644
H43B C10 3.0147 no 10_644
H43B C11 3.0415 no 10_644
H43B C26 2.8793 no 10_644
H43B C27 3.1034 no 10_644
H43B H9 2.4967 no 10_644
H43B H11 2.7247 no 10_644
H43B H26 2.6489 no 10_644
H43C H9 3.0611 no 10_644
H43C H11 3.0067 no 10_644
H43C H26 2.9779 no 10_644
H50A C34 3.5608 no 6_555
H50A C36 3.0598 no 6_555
H50A C42 3.1510 no 2_545
H50A H34A 2.8507 no 6_555
H50A H36 2.3542 no 6_555
H50A H42A 3.3858 no 2_545
H50A H42B 2.7560 no 2_545
H50A H42C 2.8294 no 2_545
H50B C42 2.8289 no 2_545
H50B H42A 2.7236 no 2_545
H50B H42B 2.9252 no 2_545
H50B H42C 2.3800 no 2_545
H50C H34A 2.8681 no 6_555
H50C H36 3.4308 no 6_555
H50C H42C 2.8959 no 2_545
H51A C23 3.3543 no 16_645
H51A C36 3.3241 no 6_555
H51A C37 3.5344 no 6_555
H51A C52 3.4911 no 6_555
H51A C53 2.8972 no 6_555
H51A C54 3.3020 no 6_555
H51A H23A 3.2852 no 16_645
H51A H23B 3.5183 no 16_645
H51A H23C 2.7573 no 16_645
H51A H36 3.2054 no 6_555
H51A H38 3.4266 no 6_555
H51A H53 2.7578 no 6_555
H51B C23 3.5340 no 16_645
H51B C51 3.1798 no 6_555
H51B C51 3.4895 no 16_545
H51B C52 3.3023 no 6_555
H51B C53 3.3162 no 6_555
H51B H23C 2.6381 no 16_645
H51B H51B 2.9632 no 6_555
H51B H51B 2.9632 no 16_545
H51B H51C 2.8672 no 6_555
H51B H51C 3.3010 no 16_545
H51B H53 3.2004 no 6_555
H51C C53 3.5259 no 6_555
H51C H51B 3.3010 no 6_555
H51C H51B 2.8672 no 16_545
H51C H53 3.0084 no 6_555
H53 C24 3.3468 no 16_645
H53 C51 3.1623 no 16_545
H53 H23B 3.4607 no 16_645
H53 H23C 3.0208 no 16_645
H53 H24A 3.0118 no 16_645
H53 H24C 2.7814 no 16_645
H53 H51A 2.7578 no 16_545
H53 H51B 3.2004 no 16_545
H53 H51C 3.0084 no 16_545
H55A C16 3.1342 no 7_455
H55A H6A 3.0866 no 13_555
H55A H15B 3.5519 no 7_455
H55A H16A 2.4992 no 7_455
H55A H16B 3.0115 no 7_455
H55B C6 3.1690 no 13_555
H55B C55 3.5019 no 13_555
H55B C56 2.9747 no 13_555
H55B H6A 2.7461 no 13_555
H55B H6B 2.7824 no 13_555
H55B H16B 3.5504 no 7_455
H55B H55B 3.0609 no 13_555
H55B H56A 2.3290 no 13_555
H55B H56B 2.8798 no 13_555
H55C H6A 2.8769 no 13_555
H56A C55 3.2566 no 13_555
H56A H55B 2.3290 no 13_555
H56A H56A 3.5147 no 13_555
H56A H56B 3.5363 no 13_555
H56B H55B 2.8798 no 13_555
H56B H56A 3.5363 no 13_555
H57A C34 2.8706 no 16_555
H57A H34A 2.7696 no 16_555
H57A H34B 2.7951 no 16_555
H57A H34C 2.5603 no 16_555
H57B C14 3.3346 no 7_455
H57B C15 3.2759 no 7_455
H57B C34 3.1211 no 16_555
H57B H15A 3.3549 no 7_455
H57B H15B 2.7251 no 7_455
H57B H34A 3.3294 no 16_555
H57B H34B 2.5396 no 16_555
H57B H34C 3.0263 no 16_555
H57C C14 3.2359 no 7_455
H57C C15 3.1807 no 7_455
H57C C34 3.2895 no 16_555
H57C H15A 3.3126 no 7_455
H57C H15B 2.6044 no 7_455
H57C H34A 3.5018 no 16_555
H57C H34B 2.6766 no 16_555
H57C H34C 3.2078 no 16_555
H57D C14 3.5500 no 7_455
H57D C15 3.0675 no 7_455
H57D H15A 3.4641 no 7_455
H57D H15B 2.1522 no 7_455
H57D H16A 2.8327 no 7_455
H58A C15 3.4411 no 7_455
H58A H9 2.9860 no 4_454
H58A H11 3.4621 no 4_454
H58A H15A 3.4471 no 7_455
H58A H15B 2.6108 no 7_455
H58B H9 3.1608 no 4_454
H58C C9 3.3599 no 4_454
H58C C34 3.4462 no 16_555
H58C H7A 2.8213 no 4_454
H58C H9 2.5922 no 4_454
H58C H15A 3.3691 no 7_455
H58C H15B 3.2429 no 7_455
H58C H33A 3.1372 no 16_555
H58C H34B 3.3162 no 16_555
H58C H34C 2.7221 no 16_555
H58D H9 3.2966 no 4_454
H58E C34 3.1385 no 16_555
H58E H7A 3.0584 no 4_454
H58E H9 3.1475 no 4_454
H58E H15B 3.5978 no 7_455
H58E H33A 3.3281 no 16_555
H58E H34A 3.5069 no 16_555
H58E H34B 3.0920 no 16_555
H58E H34C 2.4213 no 16_555
H58F C9 3.1783 no 4_454
H58F C15 3.4523 no 7_455
H58F H7A 3.4727 no 4_454
H58F H9 2.3623 no 4_454
H58F H11 3.2614 no 4_454
H58F H15A 3.2641 no 7_455
H58F H15B 2.7561 no 7_455

loop_
_geom_torsion_atom_site_label_1
_geom_torsion_atom_site_label_2
_geom_torsion_atom_site_label_3
_geom_torsion_atom_site_label_4
_geom_torsion
_geom_torsion_publ_flag
_geom_torsion_site_symmetry_1
_geom_torsion_site_symmetry_3
_geom_torsion_site_symmetry_4
Rh1 Rh1 O1 C1 15.89(14) no 11_655 . .
O1 Rh1 Rh1 O1 79.12(7) no . 11_655 11_655
O1 Rh1 Rh1 O2 167.38(7) no . 11_655 11_655
O1 Rh1 Rh1 O3 -101.62(7) no . 11_655 11_655
O1 Rh1 Rh1 O4 -12.79(7) no . 11_655 11_655
Rh1 Rh1 O2 C28 13.16(15) no 11_655 . 11_655
O2 Rh1 Rh1 O1 167.38(7) no . 11_655 11_655
O2 Rh1 Rh1 O2 -104.37(7) no . 11_655 11_655
O2 Rh1 Rh1 O3 -13.37(7) no . 11_655 11_655
O2 Rh1 Rh1 O4 75.46(7) no . 11_655 11_655
Rh1 Rh1 O3 C28 18.11(14) no 11_655 . .
O3 Rh1 Rh1 O1 -101.62(7) no . 11_655 11_655
O3 Rh1 Rh1 O2 -13.37(7) no . 11_655 11_655
O3 Rh1 Rh1 O3 77.64(7) no . 11_655 11_655
O3 Rh1 Rh1 O4 166.46(7) no . 11_655 11_655
Rh1 Rh1 O4 C1 14.32(15) no 11_655 . 11_655
O4 Rh1 Rh1 O1 -12.79(7) no . 11_655 11_655
O4 Rh1 Rh1 O2 75.46(7) no . 11_655 11_655
O4 Rh1 Rh1 O3 166.46(7) no . 11_655 11_655
O4 Rh1 Rh1 O4 -104.71(7) no . 11_655 11_655
O1 Rh1 O2 C28 100.93(16) no . . 11_655
O2 Rh1 O1 C1 -71.97(16) no . . .
O1 Rh1 O4 C1 -73.31(16) no . . 11_655
O4 Rh1 O1 C1 103.48(16) no . . .
O1 Rh1 O5 C56 -52.92(17) no . . .
O1 Rh1 O5 C57A 91.34(18) no . . .
O1 Rh1 O5 C57B 130.7(3) no . . .
O5 Rh1 O1 C1 -166.54(16) no . . .
O2 Rh1 O3 C28 105.86(16) no . . .
O3 Rh1 O2 C28 -74.48(16) no . . 11_655
O2 Rh1 O5 C56 -141.18(17) no . . .
O2 Rh1 O5 C57A 3.08(18) no . . .
O2 Rh1 O5 C57B 42.5(3) no . . .
O5 Rh1 O2 C28 -168.03(16) no . . 11_655
O3 Rh1 O4 C1 102.04(16) no . . 11_655
O4 Rh1 O3 C28 -69.61(16) no . . .
O3 Rh1 O5 C56 127.62(17) no . . .
O3 Rh1 O5 C57A -88.11(18) no . . .
O3 Rh1 O5 C57B -48.7(3) no . . .
O5 Rh1 O3 C28 -159.47(16) no . . .
O4 Rh1 O5 C56 38.90(17) no . . .
O4 Rh1 O5 C57A -176.84(18) no . . .
O4 Rh1 O5 C57B -137.5(3) no . . .
O5 Rh1 O4 C1 -164.49(16) no . . 11_655
Rh1 O1 C1 O4 -9.4(4) no . . 11_655
Rh1 O1 C1 C2 174.79(16) no . . .
Rh1 O2 C28 O3 -2.7(4) no . 11_655 11_655
Rh1 O2 C28 C29 174.30(16) no . 11_655 11_655
Rh1 O3 C28 O2 -13.3(4) no . . 11_655
Rh1 O3 C28 C29 169.82(16) no . . .
Rh1 O4 C1 O1 -5.9(4) no . 11_655 11_655
Rh1 O4 C1 C2 170.00(15) no . 11_655 11_655
Rh1 O5 C56 C55 -93.6(4) no . . .
Rh1 O5 C57A C58A 70.1(6) no . . .
Rh1 O5 C57B C58B -10.9(16) no . . .
C56 O5 C57A C58A -147.7(5) no . . .
C57A O5 C56 C55 123.4(5) no . . .
C56 O5 C57B C58B 172.6(7) no . . .
C57B O5 C56 C55 83.8(8) no . . .
C57A O5 C57B C58B 59.3(10) no . . .
C57B O5 C57A C58A -64.1(11) no . . .
O1 C1 C2 C3 -13.7(4) no . . .
O1 C1 C2 C19 106.0(3) no . . .
O1 C1 C2 C20 -134.1(3) no . . .
O4 C1 C2 C3 170.2(3) no 11_655 . .
O4 C1 C2 C19 -70.2(4) no 11_655 . .
O4 C1 C2 C20 49.7(4) no 11_655 . .
C1 C2 C3 C4 -8.8(5) no . . .
C1 C2 C3 C10 175.6(3) no . . .
C1 C2 C19 C12 178.7(3) no . . .
C1 C2 C19 C18 -4.6(5) no . . .
C1 C2 C20 C21 14.4(5) no . . .
C1 C2 C20 C27 -172.9(3) no . . .
C3 C2 C19 C12 -54.5(4) no . . .
C3 C2 C19 C18 122.1(4) no . . .
C19 C2 C3 C4 -130.1(4) no . . .
C19 C2 C3 C10 54.3(4) no . . .
C3 C2 C20 C21 -113.9(4) no . . .
C3 C2 C20 C27 58.8(3) no . . .
C20 C2 C3 C4 117.7(4) no . . .
C20 C2 C3 C10 -57.9(4) no . . .
C19 C2 C20 C21 135.2(3) no . . .
C19 C2 C20 C27 -52.2(4) no . . .
C20 C2 C19 C12 54.5(4) no . . .
C20 C2 C19 C18 -128.9(3) no . . .
C2 C3 C4 C5 -177.1(3) no . . .
C2 C3 C10 C9 178.6(3) no . . .
C2 C3 C10 C11 0.9(4) no . . .
C4 C3 C10 C9 2.4(5) no . . .
C4 C3 C10 C11 -175.3(3) no . . .
C10 C3 C4 C5 -1.7(5) no . . .
C3 C4 C5 C6 179.5(3) no . . .
C3 C4 C5 C8 -0.2(6) no . . .
C4 C5 C8 C7 177.8(3) no . . .
C4 C5 C8 C9 1.4(6) no . . .
C6 C5 C8 C7 -1.8(6) no . . .
C6 C5 C8 C9 -178.2(4) no . . .
C5 C8 C9 C10 -0.7(6) no . . .
C7 C8 C9 C10 -177.1(3) no . . .
C8 C9 C10 C3 -1.2(6) no . . .
C8 C9 C10 C11 176.2(3) no . . .
C3 C10 C11 C12 -56.9(4) no . . .
C3 C10 C11 C27 56.4(4) no . . .
C9 C10 C11 C12 125.6(4) no . . .
C9 C10 C11 C27 -121.1(4) no . . .
C10 C11 C12 C13 -119.3(4) no . . .
C10 C11 C12 C19 57.2(4) no . . .
C10 C11 C27 C20 -55.8(4) no . . .
C10 C11 C27 C26 115.7(4) no . . .
C12 C11 C27 C20 55.5(4) no . . .
C12 C11 C27 C26 -133.0(4) no . . .
C27 C11 C12 C13 130.0(4) no . . .
C27 C11 C12 C19 -53.5(4) no . . .
C11 C12 C13 C14 175.8(3) no . . .
C11 C12 C19 C2 -1.5(4) no . . .
C11 C12 C19 C18 -178.4(3) no . . .
C13 C12 C19 C2 175.2(3) no . . .
C13 C12 C19 C18 -1.7(5) no . . .
C19 C12 C13 C14 -0.5(6) no . . .
C12 C13 C14 C15 -176.4(3) no . . .
C12 C13 C14 C17 1.9(6) no . . .
C13 C14 C17 C16 -177.2(3) no . . .
C13 C14 C17 C18 -1.3(5) no . . .
C15 C14 C17 C16 1.1(5) no . . .
C15 C14 C17 C18 177.0(3) no . . .
C14 C17 C18 C19 -0.9(5) no . . .
C16 C17 C18 C19 175.1(3) no . . .
C17 C18 C19 C2 -174.1(3) no . . .
C17 C18 C19 C12 2.3(5) no . . .
C2 C20 C21 C22 169.1(3) no . . .
C2 C20 C27 C11 -2.0(4) no . . .
C2 C20 C27 C26 -174.0(3) no . . .
C21 C20 C27 C11 171.4(3) no . . .
C21 C20 C27 C26 -0.6(5) no . . .
C27 C20 C21 C22 -3.1(5) no . . .
C20 C21 C22 C23 -172.9(3) no . . .
C20 C21 C22 C25 3.9(5) no . . .
C21 C22 C25 C24 -176.6(3) no . . .
C21 C22 C25 C26 -0.9(5) no . . .
C23 C22 C25 C24 0.1(5) no . . .
C23 C22 C25 C26 175.8(3) no . . .
C22 C25 C26 C27 -2.9(5) no . . .
C24 C25 C26 C27 173.0(3) no . . .
C25 C26 C27 C11 -167.4(3) no . . .
C25 C26 C27 C20 3.6(5) no . . .
O2 C28 C29 C30 161.7(3) no 11_655 . .
O2 C28 C29 C46 -76.9(4) no 11_655 . .
O2 C28 C29 C47 41.9(4) no 11_655 . .
O3 C28 C29 C30 -21.1(4) no . . .
O3 C28 C29 C46 100.3(3) no . . .
O3 C28 C29 C47 -140.9(3) no . . .
C28 C29 C30 C31 -12.5(5) no . . .
C28 C29 C30 C37 176.3(3) no . . .
C28 C29 C46 C39 -179.5(3) no . . .
C28 C29 C46 C45 1.8(5) no . . .
C28 C29 C47 C48 10.5(5) no . . .
C28 C29 C47 C54 -175.5(3) no . . .
C30 C29 C46 C39 -53.0(4) no . . .
C30 C29 C46 C45 128.4(3) no . . .
C46 C29 C30 C31 -135.6(3) no . . .
C46 C29 C30 C37 53.2(4) no . . .
C30 C29 C47 C48 -116.3(3) no . . .
C30 C29 C47 C54 57.7(3) no . . .
C47 C29 C30 C31 113.7(4) no . . .
C47 C29 C30 C37 -57.5(3) no . . .
C46 C29 C47 C48 132.0(3) no . . .
C46 C29 C47 C54 -54.0(3) no . . .
C47 C29 C46 C39 56.0(4) no . . .
C47 C29 C46 C45 -122.7(3) no . . .
C29 C30 C31 C32 -170.9(3) no . . .
C29 C30 C37 C36 174.7(3) no . . .
C29 C30 C37 C38 0.4(4) no . . .
C31 C30 C37 C36 2.6(5) no . . .
C31 C30 C37 C38 -171.7(3) no . . .
C37 C30 C31 C32 -0.2(5) no . . .
C30 C31 C32 C33 174.8(3) no . . .
C30 C31 C32 C35 -2.1(6) no . . .
C31 C32 C35 C34 177.9(3) no . . .
C31 C32 C35 C36 1.9(6) no . . .
C33 C32 C35 C34 1.1(6) no . . .
C33 C32 C35 C36 -174.8(4) no . . .
C32 C35 C36 C37 0.5(6) no . . .
C34 C35 C36 C37 -175.6(4) no . . .
C35 C36 C37 C30 -2.7(6) no . . .
C35 C36 C37 C38 170.9(4) no . . .
C30 C37 C38 C39 -55.4(4) no . . .
C30 C37 C38 C54 56.9(4) no . . .
C36 C37 C38 C39 130.6(4) no . . .
C36 C37 C38 C54 -117.1(4) no . . .
C37 C38 C39 C40 -124.2(4) no . . .
C37 C38 C39 C46 56.0(4) no . . .
C37 C38 C54 C47 -56.7(4) no . . .
C37 C38 C54 C53 118.3(4) no . . .
C39 C38 C54 C47 56.2(4) no . . .
C39 C38 C54 C53 -128.9(4) no . . .
C54 C38 C39 C40 125.2(4) no . . .
C54 C38 C39 C46 -54.6(4) no . . .
C38 C39 C40 C41 -179.5(3) no . . .
C38 C39 C46 C29 -1.5(4) no . . .
C38 C39 C46 C45 177.3(3) no . . .
C40 C39 C46 C29 178.7(3) no . . .
C40 C39 C46 C45 -2.5(5) no . . .
C46 C39 C40 C41 0.3(6) no . . .
C39 C40 C41 C42 -179.5(3) no . . .
C39 C40 C41 C44 1.4(6) no . . .
C40 C41 C44 C43 -178.9(3) no . . .
C40 C41 C44 C45 -1.0(6) no . . .
C42 C41 C44 C43 2.1(6) no . . .
C42 C41 C44 C45 179.9(4) no . . .
C41 C44 C45 C46 -1.2(5) no . . .
C43 C44 C45 C46 176.7(3) no . . .
C44 C45 C46 C29 -178.5(3) no . . .
C44 C45 C46 C39 2.9(5) no . . .
C29 C47 C48 C49 172.2(3) no . . .
C29 C47 C54 C38 -1.0(4) no . . .
C29 C47 C54 C53 -176.4(3) no . . .
C48 C47 C54 C38 173.5(3) no . . .
C48 C47 C54 C53 -1.8(5) no . . .
C54 C47 C48 C49 -1.4(5) no . . .
C47 C48 C49 C50 -173.2(3) no . . .
C47 C48 C49 C52 3.7(5) no . . .
C48 C49 C52 C51 179.3(3) no . . .
C48 C49 C52 C53 -2.8(6) no . . .
C50 C49 C52 C51 -3.9(6) no . . .
C50 C49 C52 C53 174.0(3) no . . .
C49 C52 C53 C54 -0.5(6) no . . .
C51 C52 C53 C54 177.5(3) no . . .
C52 C53 C54 C38 -171.9(3) no . . .
C52 C53 C54 C47 2.8(5) no . . .
